data_4509182
loop_
_publ_author_name
'Konarev, Dmitri V.'
'Khasanov, Salavat S.'
'Saito, Gunzi'
'Lyubovskaya, Rimma N.'

_publ_section_title
;
 Design of Molecular and Ionic Complexes of Fullerene C60with Metal(II)
 Octaethylporphyrins, MIIOEP (M = Zn, Co, Fe, and Mn) Containing
 Coordination M&#x2212;N(ligand) and M&#x2212;C(C60&#x2212;) Bonds
;
_journal_issue 2
_journal_name_full 'Crystal Growth &amp; Design'
_journal_page_first 1170
_journal_paper_doi 10.1021/cg8010184
_journal_volume 9
_journal_year 2009
_chemical_formula_moiety '2(C36 H44 N4 Fe), 2(C60), 3(C6 H4 Cl2)'
_chemical_formula_sum 'C210 H100 Cl6 Fe2 N8'
_chemical_formula_weight 3059.38
_chemical_name_systematic
;
 ?
;
_space_group_IT_number 2
_symmetry_cell_setting triclinic
_symmetry_space_group_name_Hall '-P 1'
_symmetry_space_group_name_H-M 'P -1'
_atom_sites_solution_hydrogens geom
_atom_sites_solution_primary direct
_atom_sites_solution_secondary difmap
_audit_creation_method SHELXL-97
_cell_angle_alpha 74.991(3)
_cell_angle_beta 74.637(3)
_cell_angle_gamma 66.713(3)
_cell_formula_units_Z 2
_cell_length_a 29.517(2)
_cell_length_b 15.3410(10)
_cell_length_c 16.5370(10)
_cell_measurement_reflns_used 5276
_cell_measurement_temperature 100(2)
_cell_measurement_theta_max 25
_cell_measurement_theta_min 2
_cell_volume 6531.1(7)
_computing_cell_refinement 'Bruker SMART'
_computing_data_collection 'Bruker SMART'
_computing_data_reduction 'Bruker SAINT'
_computing_molecular_graphics 'WinGX (Farrugia, 1999)'
_computing_publication_material 'SHELXL-97 (Sheldrick, 1997)'
_computing_structure_refinement 'SHELXL-97 (Sheldrick, 1997)'
_computing_structure_solution 'Bruker SHELXTL'
_diffrn_ambient_temperature 100(2)
_diffrn_measured_fraction_theta_full 0.784
_diffrn_measured_fraction_theta_max 0.784
_diffrn_measurement_device_type 'CCD area detector'
_diffrn_measurement_method 'phi and omega scans'
_diffrn_radiation_monochromator graphite
_diffrn_radiation_source 'fine-focus sealed tube'
_diffrn_radiation_type MoK\a
_diffrn_radiation_wavelength 0.71073
_diffrn_reflns_av_R_equivalents 0.0825
_diffrn_reflns_av_sigmaI/netI 0.1760
_diffrn_reflns_limit_h_max 40
_diffrn_reflns_limit_h_min -39
_diffrn_reflns_limit_k_max 17
_diffrn_reflns_limit_k_min -19
_diffrn_reflns_limit_l_max 22
_diffrn_reflns_limit_l_min -22
_diffrn_reflns_number 55258
_diffrn_reflns_theta_full 29.68
_diffrn_reflns_theta_max 29.68
_diffrn_reflns_theta_min 2.57
_exptl_absorpt_coefficient_mu 0.419
_exptl_absorpt_correction_T_max 0.9593
_exptl_absorpt_correction_T_min 0.9209
_exptl_absorpt_correction_type multi-scan
_exptl_absorpt_process_details 'SADABS (Bruker, 2004)'
_exptl_crystal_colour black
_exptl_crystal_density_diffrn 1.556
_exptl_crystal_density_method 'not measured'
_exptl_crystal_description prism
_exptl_crystal_F_000 3140
_exptl_crystal_size_max 0.20
_exptl_crystal_size_mid 0.15
_exptl_crystal_size_min 0.10
_refine_diff_density_max 0.780
_refine_diff_density_min -0.675
_refine_diff_density_rms 0.092
_refine_ls_extinction_method none
_refine_ls_goodness_of_fit_ref 1.023
_refine_ls_hydrogen_treatment constr
_refine_ls_matrix_type fullcycle
_refine_ls_number_parameters 2452
_refine_ls_number_reflns 29000
_refine_ls_number_restraints 12390
_refine_ls_restrained_S_all 0.905
_refine_ls_R_factor_all 0.1899
_refine_ls_R_factor_gt 0.0815
_refine_ls_shift/su_max 0.127
_refine_ls_shift/su_mean 0.011
_refine_ls_structure_factor_coef Fsqd
_refine_ls_weighting_details 'calc w=1/[\s^2^(Fo^2^)+(0.0957P)^2^+7.7540P] where P=(Fo^2^+2Fc^2^)/3'
_refine_ls_weighting_scheme calc
_refine_ls_wR_factor_gt 0.1788
_refine_ls_wR_factor_ref 0.2426
_reflns_number_gt 13181
_reflns_number_total 29000
_reflns_threshold_expression >2sigma(I)
_cod_data_source_file cg8010184sup1.cif
_cod_data_source_block FeOEP_C60
_cod_original_cell_volume 6531.2(7)
_cod_original_sg_symbol_H-M P-1
_cod_database_code 4509182

loop_
_symmetry_equiv_pos_as_xyz
'x, y, z'
'-x, -y, -z'

loop_
_atom_site_label
_atom_site_type_symbol
_atom_site_fract_x
_atom_site_fract_y
_atom_site_fract_z
_atom_site_U_iso_or_equiv
_atom_site_adp_type
_atom_site_occupancy
_atom_site_symmetry_multiplicity
_atom_site_calc_flag
_atom_site_refinement_flags
_atom_site_disorder_assembly
_atom_site_disorder_group
Fe1 Fe 0.48874(2) 0.42128(4) 0.09177(4) 0.01694(14) Uani 1 1 d . . .
N11 N 0.54139(11) 0.3517(2) 0.1621(2) 0.0151(7) Uani 1 1 d . . .
N12 N 0.45837(11) 0.5234(2) 0.1631(2) 0.0163(7) Uani 1 1 d . . .
N13 N 0.43552(11) 0.4894(2) 0.0221(2) 0.0140(7) Uani 1 1 d . . .
N14 N 0.51825(10) 0.3179(2) 0.0220(2) 0.0133(7) Uani 1 1 d . . .
C101 C 0.57926(13) 0.2652(3) 0.1554(3) 0.0165(9) Uani 1 1 d . . .
C102 C 0.60651(14) 0.2335(3) 0.2235(3) 0.0210(9) Uani 1 1 d . . .
C103 C 0.58515(13) 0.3028(3) 0.2736(3) 0.0175(9) Uani 1 1 d . . .
C104 C 0.54531(14) 0.3756(3) 0.2347(3) 0.0185(9) Uani 1 1 d . . .
C105 C 0.47428(14) 0.5270(3) 0.2339(3) 0.0197(9) Uani 1 1 d . . .
C106 C 0.44120(15) 0.6082(3) 0.2707(3) 0.0181(9) Uani 1 1 d . . .
C107 C 0.40512(15) 0.6559(3) 0.2230(3) 0.0194(9) Uani 1 1 d . . .
C108 C 0.41641(14) 0.6013(3) 0.1560(3) 0.0182(9) Uani 1 1 d . . .
C109 C 0.39491(13) 0.5725(3) 0.0338(3) 0.0165(9) Uani 1 1 d . . .
C110 C 0.36190(13) 0.5929(3) -0.0240(3) 0.0168(9) Uani 1 1 d . . .
C111 C 0.38180(14) 0.5224(3) -0.0712(3) 0.0170(9) Uani 1 1 d . . .
C112 C 0.42725(13) 0.4580(3) -0.0416(3) 0.0140(8) Uani 1 1 d . . .
C113 C 0.49987(13) 0.3100(3) -0.0429(3) 0.0154(9) Uani 1 1 d . . .
C114 C 0.53080(13) 0.2223(3) -0.0763(3) 0.0168(9) Uani 1 1 d . . .
C115 C 0.56888(14) 0.1786(3) -0.0310(3) 0.0172(9) Uani 1 1 d . . .
C116 C 0.56007(13) 0.2376(3) 0.0303(3) 0.0146(8) Uani 1 1 d . . .
C117 C 0.58876(13) 0.2139(3) 0.0913(3) 0.0156(9) Uani 1 1 d . . .
H117 H 0.6178 0.1572 0.0893 0.019 Uiso 1 1 calc R . .
C118 C 0.51502(14) 0.4584(3) 0.2655(3) 0.0175(9) Uani 1 1 d . . .
H118 H 0.5230 0.4693 0.3132 0.021 Uiso 1 1 calc R . .
C119 C 0.38679(13) 0.6250(3) 0.0962(3) 0.0179(9) Uani 1 1 d . . .
H119 H 0.3583 0.6826 0.0978 0.022 Uiso 1 1 calc R . .
C120 C 0.45764(13) 0.3740(3) -0.0727(3) 0.0136(8) Uani 1 1 d . . .
H120 H 0.4486 0.3598 -0.1176 0.016 Uiso 1 1 calc R . .
C121 C 0.64661(16) 0.1369(3) 0.2385(3) 0.0316(11) Uani 1 1 d . . .
H12A H 0.6639 0.1359 0.2827 0.038 Uiso 1 1 calc R . .
H12B H 0.6717 0.1267 0.1853 0.038 Uiso 1 1 calc R . .
C122 C 0.59686(15) 0.2996(3) 0.3569(3) 0.0250(10) Uani 1 1 d . . .
H12C H 0.5939 0.3650 0.3608 0.030 Uiso 1 1 calc R . .
H12D H 0.6320 0.2565 0.3594 0.030 Uiso 1 1 calc R . .
C123 C 0.44616(18) 0.6325(3) 0.3507(3) 0.0299(11) Uani 1 1 d . . .
H12E H 0.4269 0.7016 0.3525 0.036 Uiso 1 1 calc R . .
H12F H 0.4819 0.6209 0.3489 0.036 Uiso 1 1 calc R . .
C124 C 0.35975(16) 0.7440(3) 0.2377(3) 0.0306(11) Uani 1 1 d . . .
H12G H 0.3505 0.7815 0.1823 0.037 Uiso 1 1 calc R . .
H12H H 0.3676 0.7851 0.2652 0.037 Uiso 1 1 calc R . .
C125 C 0.31350(13) 0.6767(3) -0.0277(3) 0.0208(9) Uani 1 1 d . . .
H12I H 0.3069 0.6955 -0.0866 0.025 Uiso 1 1 calc R . .
H12J H 0.3165 0.7323 -0.0125 0.025 Uiso 1 1 calc R . .
C126 C 0.35997(14) 0.5062(3) -0.1360(3) 0.0203(9) Uani 1 1 d . . .
H12K H 0.3872 0.4808 -0.1829 0.024 Uiso 1 1 calc R . .
H12L H 0.3364 0.5684 -0.1603 0.024 Uiso 1 1 calc R . .
C127 C 0.52048(15) 0.1893(3) -0.1447(3) 0.0228(10) Uani 1 1 d . . .
H12M H 0.5520 0.1442 -0.1721 0.027 Uiso 1 1 calc R . .
H12N H 0.5075 0.2454 -0.1888 0.027 Uiso 1 1 calc R . .
C128 C 0.61097(14) 0.0855(3) -0.0390(3) 0.0208(9) Uani 1 1 d . . .
H12O H 0.6414 0.0906 -0.0290 0.025 Uiso 1 1 calc R . .
H12P H 0.6179 0.0739 -0.0980 0.025 Uiso 1 1 calc R . .
C129 C 0.6261(2) 0.0545(4) 0.2668(3) 0.0441(14) Uani 1 1 d . . .
H12Q H 0.6537 -0.0069 0.2761 0.066 Uiso 1 1 calc R . .
H12R H 0.6098 0.0540 0.2226 0.066 Uiso 1 1 calc R . .
H12S H 0.6016 0.0636 0.3199 0.066 Uiso 1 1 calc R . .
C130 C 0.56218(17) 0.2643(4) 0.4324(3) 0.0339(12) Uani 1 1 d . . .
H13A H 0.5719 0.2618 0.4854 0.051 Uiso 1 1 calc R . .
H13B H 0.5647 0.1998 0.4286 0.051 Uiso 1 1 calc R . .
H13C H 0.5275 0.3086 0.4318 0.051 Uiso 1 1 calc R . .
C131 C 0.4269(2) 0.5719(4) 0.4309(3) 0.0466(15) Uani 1 1 d . . .
H13D H 0.4308 0.5889 0.4812 0.070 Uiso 1 1 calc R . .
H13E H 0.4461 0.5034 0.4295 0.070 Uiso 1 1 calc R . .
H13F H 0.3913 0.5845 0.4335 0.070 Uiso 1 1 calc R . .
C132 C 0.3160(2) 0.7170(4) 0.2934(4) 0.076(2) Uani 1 1 d . . .
H13G H 0.2868 0.7757 0.3020 0.114 Uiso 1 1 calc R . .
H13H H 0.3250 0.6808 0.3486 0.114 Uiso 1 1 calc R . .
H13I H 0.3079 0.6771 0.2658 0.114 Uiso 1 1 calc R . .
C133 C 0.26954(15) 0.6521(3) 0.0330(3) 0.0308(11) Uani 1 1 d . . .
H13J H 0.2386 0.7081 0.0289 0.046 Uiso 1 1 calc R . .
H13K H 0.2757 0.6347 0.0915 0.046 Uiso 1 1 calc R . .
H13L H 0.2662 0.5977 0.0176 0.046 Uiso 1 1 calc R . .
C134 C 0.33231(17) 0.4354(4) -0.0962(3) 0.0320(12) Uani 1 1 d . . .
H13M H 0.3185 0.4261 -0.1398 0.048 Uiso 1 1 calc R . .
H13N H 0.3050 0.4611 -0.0503 0.048 Uiso 1 1 calc R . .
H13O H 0.3557 0.3735 -0.0729 0.048 Uiso 1 1 calc R . .
C135 C 0.48194(16) 0.1388(3) -0.1079(3) 0.0275(11) Uani 1 1 d . . .
H13P H 0.4758 0.1173 -0.1536 0.041 Uiso 1 1 calc R . .
H13Q H 0.4505 0.1838 -0.0818 0.041 Uiso 1 1 calc R . .
H13R H 0.4949 0.0829 -0.0646 0.041 Uiso 1 1 calc R . .
C136 C 0.60099(16) -0.0004(3) 0.0223(3) 0.0305(11) Uani 1 1 d . . .
H13S H 0.6298 -0.0592 0.0126 0.046 Uiso 1 1 calc R . .
H13T H 0.5710 -0.0062 0.0129 0.046 Uiso 1 1 calc R . .
H13U H 0.5957 0.0088 0.0810 0.046 Uiso 1 1 calc R . .
Fe2 Fe 0.01679(2) 0.57051(4) 0.90751(4) 0.01895(14) Uani 1 1 d . . .
N21 N -0.03370(11) 0.6343(2) 0.8334(2) 0.0159(7) Uani 1 1 d . . .
N22 N 0.04954(12) 0.4656(2) 0.8390(2) 0.0177(8) Uani 1 1 d . . .
N23 N 0.06769(11) 0.5051(2) 0.9814(2) 0.0143(7) Uani 1 1 d . . .
N24 N -0.01536(11) 0.6753(2) 0.9755(2) 0.0169(8) Uani 1 1 d . . .
C201 C -0.03607(14) 0.6070(3) 0.7617(3) 0.0172(9) Uani 1 1 d . . .
C202 C -0.07702(15) 0.6767(3) 0.7218(3) 0.0244(10) Uani 1 1 d . . .
C203 C -0.09968(14) 0.7473(3) 0.7691(3) 0.0241(10) Uani 1 1 d . . .
C204 C -0.07273(14) 0.7206(3) 0.8390(3) 0.0177(9) Uani 1 1 d . . .
C205 C -0.05702(13) 0.7564(3) 0.9626(3) 0.0159(9) Uani 1 1 d . . .
C206 C -0.06745(14) 0.8182(3) 1.0227(3) 0.0178(9) Uani 1 1 d . . .
C207 C -0.03092(14) 0.7737(3) 1.0718(3) 0.0173(9) Uani 1 1 d . . .
C208 C 0.00071(13) 0.6864(3) 1.0415(3) 0.0135(8) Uani 1 1 d . . .
C209 C 0.07357(13) 0.5380(3) 1.0468(3) 0.0156(9) Uani 1 1 d . . .
C210 C 0.11757(13) 0.4760(3) 1.0806(3) 0.0155(8) Uani 1 1 d . . .
C211 C 0.13912(13) 0.4019(3) 1.0358(3) 0.0172(9) Uani 1 1 d . . .
C212 C 0.10827(13) 0.4210(3) 0.9739(3) 0.0155(9) Uani 1 1 d . . .
C213 C 0.09232(14) 0.3876(3) 0.8491(3) 0.0168(9) Uani 1 1 d . . .
C214 C 0.10694(15) 0.3318(3) 0.7820(3) 0.0237(10) Uani 1 1 d . . .
C215 C 0.07302(16) 0.3779(3) 0.7303(3) 0.0236(10) Uani 1 1 d . . .
C216 C 0.03754(14) 0.4606(3) 0.7661(3) 0.0180(9) Uani 1 1 d . . .
C217 C -0.00280(14) 0.5253(3) 0.7313(3) 0.0225(10) Uani 1 1 d . . .
H217 H -0.0082 0.5127 0.6820 0.027 Uiso 1 1 calc R . .
C218 C -0.08364(14) 0.7752(3) 0.8997(3) 0.0179(9) Uani 1 1 d . . .
H218 H -0.1126 0.8320 0.8982 0.022 Uiso 1 1 calc R . .
C219 C 0.04173(13) 0.6228(3) 1.0748(3) 0.0151(8) Uani 1 1 d . . .
H219 H 0.0490 0.6382 1.1209 0.018 Uiso 1 1 calc R . .
C220 C 0.11834(14) 0.3668(3) 0.9129(3) 0.0180(9) Uani 1 1 d . . .
H220 H 0.1465 0.3085 0.9152 0.022 Uiso 1 1 calc R . .
C221 C -0.08752(15) 0.6730(4) 0.6397(3) 0.0290(11) Uani 1 1 d . . .
H22A H -0.1237 0.7081 0.6385 0.035 Uiso 1 1 calc R . .
H22B H -0.0799 0.6050 0.6363 0.035 Uiso 1 1 calc R . .
C222 C -0.14120(15) 0.8404(4) 0.7523(3) 0.0331(12) Uani 1 1 d . . .
H22C H -0.1660 0.8517 0.8056 0.040 Uiso 1 1 calc R . .
H22D H -0.1583 0.8367 0.7099 0.040 Uiso 1 1 calc R . .
C223 C -0.10890(14) 0.9121(3) 1.0258(3) 0.0216(10) Uani 1 1 d . . .
H22E H -0.1182 0.9258 1.0845 0.026 Uiso 1 1 calc R . .
H22F H -0.1385 0.9080 1.0119 0.026 Uiso 1 1 calc R . .
C224 C -0.02247(14) 0.8112(3) 1.1395(3) 0.0199(9) Uani 1 1 d . . .
H22G H -0.0124 0.7575 1.1870 0.024 Uiso 1 1 calc R . .
H22H H -0.0543 0.8596 1.1619 0.024 Uiso 1 1 calc R . .
C225 C 0.13647(14) 0.4939(3) 1.1482(3) 0.0197(9) Uani 1 1 d . . .
H22I H 0.1586 0.4320 1.1757 0.024 Uiso 1 1 calc R . .
H22J H 0.1077 0.5215 1.1923 0.024 Uiso 1 1 calc R . .
C226 C 0.18731(13) 0.3208(3) 1.0411(3) 0.0199(9) Uani 1 1 d . . .
H22K H 0.1844 0.2631 1.0297 0.024 Uiso 1 1 calc R . .
H22L H 0.1940 0.3059 1.0996 0.024 Uiso 1 1 calc R . .
C227 C 0.15272(16) 0.2444(3) 0.7724(3) 0.0312(11) Uani 1 1 d . . .
H22M H 0.1490 0.2076 0.7350 0.037 Uiso 1 1 calc R . .
H22N H 0.1563 0.2027 0.8288 0.037 Uiso 1 1 calc R . .
C228 C 0.07325(18) 0.3555(4) 0.6468(3) 0.0348(12) Uani 1 1 d . . .
H22O H 0.0383 0.3699 0.6413 0.042 Uiso 1 1 calc R . .
H22P H 0.0917 0.2859 0.6463 0.042 Uiso 1 1 calc R . .
C229 C -0.0568(2) 0.7169(4) 0.5622(3) 0.0451(14) Uani 1 1 d . . .
H22Q H -0.0654 0.7136 0.5100 0.068 Uiso 1 1 calc R . .
H22R H -0.0209 0.6809 0.5619 0.068 Uiso 1 1 calc R . .
H22S H -0.0643 0.7844 0.5650 0.068 Uiso 1 1 calc R . .
C230 C -0.12239(19) 0.9247(4) 0.7192(3) 0.0448(14) Uani 1 1 d . . .
H23A H -0.1508 0.9846 0.7091 0.067 Uiso 1 1 calc R . .
H23B H -0.0983 0.9145 0.6658 0.067 Uiso 1 1 calc R . .
H23C H -0.1060 0.9293 0.7615 0.067 Uiso 1 1 calc R . .
C231 C -0.09562(17) 0.9950(3) 0.9646(4) 0.0363(12) Uani 1 1 d . . .
H23D H -0.1243 1.0552 0.9697 0.054 Uiso 1 1 calc R . .
H23E H -0.0874 0.9830 0.9061 0.054 Uiso 1 1 calc R . .
H23F H -0.0667 1.0003 0.9786 0.054 Uiso 1 1 calc R . .
C232 C 0.01767(16) 0.8568(3) 1.1069(3) 0.0277(11) Uani 1 1 d . . .
H23G H 0.0216 0.8806 1.1533 0.041 Uiso 1 1 calc R . .
H23H H 0.0077 0.9106 1.0603 0.041 Uiso 1 1 calc R . .
H23I H 0.0496 0.8087 1.0862 0.041 Uiso 1 1 calc R . .
C233 C 0.16551(15) 0.5631(3) 1.1108(3) 0.0295(11) Uani 1 1 d . . .
H23J H 0.1773 0.5737 1.1564 0.044 Uiso 1 1 calc R . .
H23K H 0.1435 0.6248 1.0842 0.044 Uiso 1 1 calc R . .
H23L H 0.1944 0.5352 1.0679 0.044 Uiso 1 1 calc R . .
C234 C 0.23106(15) 0.3419(3) 0.9789(3) 0.0314(12) Uani 1 1 d . . .
H23M H 0.2619 0.2862 0.9856 0.047 Uiso 1 1 calc R . .
H23N H 0.2344 0.3985 0.9902 0.047 Uiso 1 1 calc R . .
H23O H 0.2252 0.3547 0.9206 0.047 Uiso 1 1 calc R . .
C235 C 0.20001(18) 0.2700(4) 0.7345(4) 0.0482(15) Uani 1 1 d . . .
H23P H 0.2293 0.2107 0.7289 0.072 Uiso 1 1 calc R . .
H23Q H 0.2043 0.3051 0.7720 0.072 Uiso 1 1 calc R . .
H23R H 0.1968 0.3104 0.6782 0.072 Uiso 1 1 calc R . .
C236 C 0.0977(2) 0.4137(4) 0.5704(3) 0.0448(14) Uani 1 1 d . . .
H23S H 0.0965 0.3976 0.5175 0.067 Uiso 1 1 calc R . .
H23T H 0.1327 0.3979 0.5744 0.067 Uiso 1 1 calc R . .
H23U H 0.0794 0.4827 0.5704 0.067 Uiso 1 1 calc R . .
C301 C 0.40707(7) 0.05282(14) 0.50618(13) 0.0322(8) Uani 0.73 1 d PDU A 1
C302 C 0.41133(7) 0.13582(14) 0.51419(13) 0.0351(8) Uani 0.73 1 d PDU A 1
C303 C 0.44524(8) 0.17664(13) 0.45033(12) 0.0349(7) Uani 0.73 1 d PDU A 1
C304 C 0.47240(7) 0.13319(13) 0.38133(12) 0.0319(7) Uani 0.73 1 d PDU A 1
C305 C 0.46793(7) 0.04537(14) 0.37290(11) 0.0268(7) Uani 0.73 1 d PDU A 1
C306 C 0.43611(7) 0.00647(14) 0.43352(11) 0.0258(7) Uani 0.73 1 d PDU A 1
C307 C 0.35819(6) 0.04348(14) 0.52551(14) 0.0338(8) Uani 0.73 1 d PDU A 1
C308 C 0.36695(7) 0.21372(13) 0.54332(14) 0.0377(8) Uani 0.73 1 d PDU A 1
C309 C 0.42152(7) 0.28058(13) 0.43914(12) 0.0393(9) Uani 0.73 1 d PDU A 1
C310 C 0.47784(8) 0.19107(13) 0.29728(12) 0.0369(9) Uani 0.73 1 d PDU A 1
C311 C 0.47046(7) 0.04908(14) 0.28347(11) 0.0287(7) Uani 0.73 1 d PDU A 1
C312 C 0.40512(6) -0.03129(15) 0.40805(12) 0.0324(8) Uani 0.73 1 d PDU A 1
C313 C 0.35700(6) -0.00874(15) 0.46508(12) 0.0389(8) Uani 0.73 1 d PDU A 1
C314 C 0.31618(6) 0.11753(14) 0.55228(14) 0.0412(9) Uani 0.73 1 d PDU A 1
C315 C 0.32075(7) 0.20489(13) 0.56149(14) 0.0433(9) Uani 0.73 1 d PDU A 1
C316 C 0.37333(7) 0.30310(14) 0.49600(13) 0.0423(9) Uani 0.73 1 d PDU A 1
C317 C 0.42673(7) 0.33528(13) 0.35972(13) 0.0409(9) Uani 0.73 1 d PDU A 1
C318 C 0.45517(8) 0.28928(13) 0.28663(12) 0.0411(9) Uani 0.73 1 d PDU A 1
C319 C 0.47675(7) 0.13870(13) 0.23680(13) 0.0361(8) Uani 0.73 1 d PDU A 1
C320 C 0.44123(8) 0.01319(14) 0.25937(12) 0.0369(9) Uani 0.73 1 d PDU A 1
C321 C 0.40771(7) -0.02824(15) 0.32347(12) 0.0372(9) Uani 0.73 1 d PDU A 1
C322 C 0.36214(7) -0.00169(15) 0.29087(12) 0.0420(9) Uani 0.73 1 d PDU A 1
C323 C 0.31394(6) 0.01600(15) 0.43434(13) 0.0407(9) Uani 0.73 1 d PDU A 1
C324 C 0.27056(7) 0.14326(13) 0.52024(13) 0.0379(8) Uani 0.73 1 d PDU A 1
C325 C 0.27810(7) 0.28539(14) 0.53398(13) 0.0431(8) Uani 0.73 1 d PDU A 1
C326 C 0.33292(7) 0.37947(14) 0.47046(13) 0.0392(8) Uani 0.73 1 d PDU A 1
C327 C 0.38392(7) 0.41536(15) 0.33237(12) 0.0410(10) Uani 0.73 1 d PDU A 1
C328 C 0.43124(7) 0.34104(13) 0.21350(13) 0.0398(9) Uani 0.73 1 d PDU A 1
C329 C 0.45356(8) 0.18753(13) 0.16833(12) 0.0377(8) Uani 0.73 1 d PDU A 1
C330 C 0.41646(7) 0.06513(14) 0.18721(13) 0.0393(8) Uani 0.73 1 d PDU A 1
C331 C 0.29358(7) 0.38229(14) 0.17073(13) 0.0322(8) Uani 0.73 1 d PDU A 1
C332 C 0.28916(7) 0.29954(14) 0.16267(13) 0.0351(8) Uani 0.73 1 d PDU A 1
C333 C 0.25533(8) 0.25851(13) 0.22658(12) 0.0349(7) Uani 0.73 1 d PDU A 1
C334 C 0.22808(7) 0.30207(13) 0.29552(12) 0.0319(7) Uani 0.73 1 d PDU A 1
C335 C 0.23281(7) 0.38956(14) 0.30411(12) 0.0268(7) Uani 0.73 1 d PDU A 1
C336 C 0.26458(7) 0.42857(14) 0.24359(11) 0.0258(7) Uani 0.73 1 d PDU A 1
C337 C 0.34248(6) 0.39166(14) 0.15100(14) 0.0338(8) Uani 0.73 1 d PDU A 1
C338 C 0.33345(7) 0.22142(13) 0.13355(14) 0.0377(8) Uani 0.73 1 d PDU A 1
C339 C 0.27892(7) 0.15457(13) 0.23785(12) 0.0393(9) Uani 0.73 1 d PDU A 1
C340 C 0.22270(8) 0.24425(13) 0.37963(12) 0.0369(9) Uani 0.73 1 d PDU A 1
C341 C 0.23005(7) 0.38613(14) 0.39360(11) 0.0287(7) Uani 0.73 1 d PDU A 1
C342 C 0.29538(6) 0.46674(15) 0.26914(12) 0.0324(8) Uani 0.73 1 d PDU A 1
C343 C 0.34353(6) 0.44307(15) 0.21226(12) 0.0389(8) Uani 0.73 1 d PDU A 1
C344 C 0.38440(6) 0.31738(14) 0.12446(14) 0.0412(9) Uani 0.73 1 d PDU A 1
C345 C 0.37969(7) 0.23016(13) 0.11517(14) 0.0433(9) Uani 0.73 1 d PDU A 1
C346 C 0.32713(7) 0.13196(14) 0.18101(13) 0.0423(9) Uani 0.73 1 d PDU A 1
C347 C 0.27375(7) 0.09990(13) 0.31730(13) 0.0409(9) Uani 0.73 1 d PDU A 1
C348 C 0.24519(8) 0.14597(13) 0.39029(12) 0.0411(9) Uani 0.73 1 d PDU A 1
C349 C 0.22394(8) 0.29632(13) 0.44016(13) 0.0361(8) Uani 0.73 1 d PDU A 1
C350 C 0.25925(8) 0.42209(14) 0.41774(12) 0.0369(9) Uani 0.73 1 d PDU A 1
C351 C 0.29287(7) 0.46326(16) 0.35380(12) 0.0372(9) Uani 0.73 1 d PDU A 1
C352 C 0.33839(7) 0.43706(15) 0.38631(12) 0.0420(9) Uani 0.73 1 d PDU A 1
C353 C 0.38661(6) 0.41807(15) 0.24306(13) 0.0407(9) Uani 0.73 1 d PDU A 1
C354 C 0.43005(7) 0.29147(13) 0.15656(13) 0.0379(8) Uani 0.73 1 d PDU A 1
C355 C 0.42230(7) 0.15004(14) 0.14326(13) 0.0431(8) Uani 0.73 1 d PDU A 1
C356 C 0.36755(7) 0.05582(14) 0.20667(13) 0.0392(8) Uani 0.73 1 d PDU A 1
C357 C 0.31662(7) 0.01993(15) 0.34474(13) 0.0410(10) Uani 0.73 1 d PDU A 1
C358 C 0.26946(7) 0.09399(13) 0.46296(13) 0.0398(9) Uani 0.73 1 d PDU A 1
C359 C 0.24726(8) 0.24730(13) 0.50846(12) 0.0377(8) Uani 0.73 1 d PDU A 1
C360 C 0.28400(7) 0.37015(14) 0.48989(13) 0.0393(8) Uani 0.73 1 d PDU A 1
C501 C 0.22793(14) 0.3862(3) 0.3711(2) 0.0279(14) Uani 0.27 1 d PDU B 2
C502 C 0.24032(14) 0.3996(3) 0.2840(2) 0.0262(14) Uani 0.27 1 d PDU B 2
C503 C 0.27836(14) 0.4418(3) 0.2403(2) 0.0272(15) Uani 0.27 1 d PDU B 2
C504 C 0.30242(13) 0.4669(3) 0.2860(2) 0.0258(15) Uani 0.27 1 d PDU B 2
C505 C 0.28926(13) 0.4528(3) 0.3781(2) 0.0255(14) Uani 0.27 1 d PDU B 2
C506 C 0.25314(14) 0.4135(3) 0.4194(2) 0.0284(15) Uani 0.27 1 d PDU B 2
C507 C 0.21991(14) 0.2982(3) 0.4185(2) 0.0283(14) Uani 0.27 1 d PDU B 2
C508 C 0.24467(14) 0.3261(3) 0.2393(2) 0.0294(15) Uani 0.27 1 d PDU B 2
C509 C 0.30672(13) 0.3937(3) 0.1683(2) 0.0300(16) Uani 0.27 1 d PDU B 2
C510 C 0.35603(13) 0.4466(3) 0.2619(2) 0.0254(15) Uani 0.27 1 d PDU B 2
C511 C 0.33485(13) 0.4236(3) 0.4111(2) 0.0284(15) Uani 0.27 1 d PDU B 2
C512 C 0.26062(14) 0.3425(3) 0.4964(2) 0.0257(14) Uani 0.27 1 d PDU B 2
C513 C 0.23988(14) 0.2713(3) 0.4961(2) 0.0303(15) Uani 0.27 1 d PDU B 2
C514 C 0.22444(14) 0.2283(3) 0.3763(2) 0.0308(15) Uani 0.27 1 d PDU B 2
C515 C 0.23714(14) 0.2429(3) 0.2842(2) 0.0289(14) Uani 0.27 1 d PDU B 2
C516 C 0.28607(14) 0.3224(3) 0.1681(2) 0.0297(15) Uani 0.27 1 d PDU B 2
C517 C 0.35740(13) 0.3745(3) 0.1456(3) 0.0341(16) Uani 0.27 1 d PDU B 2
C518 C 0.38290(13) 0.4007(3) 0.1942(3) 0.0273(16) Uani 0.27 1 d PDU B 2
C519 C 0.37600(13) 0.4198(3) 0.3396(3) 0.0317(15) Uani 0.27 1 d PDU B 2
C520 C 0.34192(13) 0.3565(3) 0.4841(3) 0.0360(17) Uani 0.27 1 d PDU B 2
C521 C 0.30365(13) 0.3151(3) 0.5279(3) 0.0290(14) Uani 0.27 1 d PDU B 2
C522 C 0.32878(14) 0.2143(3) 0.5603(3) 0.0319(15) Uani 0.27 1 d PDU B 2
C523 C 0.26358(13) 0.1761(3) 0.5270(3) 0.0265(14) Uani 0.27 1 d PDU B 2
C524 C 0.24915(14) 0.1277(3) 0.4093(2) 0.0298(15) Uani 0.27 1 d PDU B 2
C525 C 0.27036(14) 0.1511(3) 0.2599(2) 0.0311(15) Uani 0.27 1 d PDU B 2
C526 C 0.31730(13) 0.2356(3) 0.1448(3) 0.0326(15) Uani 0.27 1 d PDU B 2
C527 C 0.39046(14) 0.2823(3) 0.1219(3) 0.031 Uani 0.27 1 d PDU B 2
C528 C 0.43192(13) 0.3269(3) 0.1996(3) 0.0285(15) Uani 0.27 1 d PDU B 2
C529 C 0.42204(14) 0.3493(3) 0.3449(3) 0.0281(14) Uani 0.27 1 d PDU B 2
C530 C 0.39057(13) 0.2815(3) 0.4896(3) 0.0278(14) Uani 0.27 1 d PDU B 2
C531 C 0.47192(14) 0.0432(3) 0.3106(2) 0.0279(14) Uani 0.27 1 d PDU B 2
C532 C 0.45956(14) 0.0293(3) 0.3976(2) 0.0262(14) Uani 0.27 1 d PDU B 2
C533 C 0.42157(14) -0.0129(3) 0.4415(2) 0.0272(15) Uani 0.27 1 d PDU B 2
C534 C 0.39757(13) -0.0383(3) 0.3959(2) 0.0258(15) Uani 0.27 1 d PDU B 2
C535 C 0.41053(13) -0.0233(3) 0.3038(2) 0.0255(14) Uani 0.27 1 d PDU B 2
C536 C 0.44665(14) 0.0159(3) 0.2623(2) 0.0284(15) Uani 0.27 1 d PDU B 2
C537 C 0.48013(14) 0.1311(3) 0.2634(2) 0.0283(14) Uani 0.27 1 d PDU B 2
C538 C 0.45518(14) 0.1026(3) 0.4428(2) 0.0294(15) Uani 0.27 1 d PDU B 2
C539 C 0.39319(13) 0.0350(3) 0.5136(2) 0.0300(16) Uani 0.27 1 d PDU B 2
C540 C 0.34389(13) -0.0175(3) 0.4197(2) 0.0254(15) Uani 0.27 1 d PDU B 2
C541 C 0.36497(13) 0.0055(3) 0.2706(2) 0.0284(15) Uani 0.27 1 d PDU B 2
C542 C 0.43915(14) 0.0868(3) 0.1851(2) 0.0257(14) Uani 0.27 1 d PDU B 2
C543 C 0.45959(14) 0.1579(3) 0.1864(2) 0.0303(15) Uani 0.27 1 d PDU B 2
C544 C 0.47548(14) 0.2007(3) 0.3060(2) 0.0308(15) Uani 0.27 1 d PDU B 2
C545 C 0.46280(14) 0.1858(3) 0.3981(2) 0.0289(14) Uani 0.27 1 d PDU B 2
C546 C 0.41372(14) 0.1065(3) 0.5139(2) 0.0297(15) Uani 0.27 1 d PDU B 2
C547 C 0.34247(13) 0.0546(3) 0.5361(3) 0.0341(16) Uani 0.27 1 d PDU B 2
C548 C 0.31706(13) 0.0281(3) 0.4877(3) 0.0273(16) Uani 0.27 1 d PDU B 2
C549 C 0.32382(13) 0.0096(3) 0.3422(3) 0.0317(15) Uani 0.27 1 d PDU B 2
C550 C 0.35788(13) 0.0726(3) 0.1977(3) 0.0360(17) Uani 0.27 1 d PDU B 2
C551 C 0.39593(13) 0.1144(3) 0.1540(3) 0.0290(14) Uani 0.27 1 d PDU B 2
C552 C 0.37094(13) 0.2150(3) 0.1212(3) 0.0319(15) Uani 0.27 1 d PDU B 2
C553 C 0.43583(14) 0.2532(3) 0.1556(3) 0.0265(14) Uani 0.27 1 d PDU B 2
C554 C 0.45071(14) 0.3015(3) 0.2730(2) 0.0298(15) Uani 0.27 1 d PDU B 2
C555 C 0.42942(14) 0.2778(3) 0.4218(2) 0.0311(15) Uani 0.27 1 d PDU B 2
C556 C 0.38243(13) 0.1934(3) 0.5367(3) 0.0326(15) Uani 0.27 1 d PDU B 2
C557 C 0.30934(14) 0.1469(3) 0.5597(3) 0.031 Uani 0.27 1 d PDU B 2
C558 C 0.26814(13) 0.1022(3) 0.4826(3) 0.0285(15) Uani 0.27 1 d PDU B 2
C559 C 0.27777(14) 0.0802(3) 0.3371(3) 0.0281(14) Uani 0.27 1 d PDU B 2
C560 C 0.30921(13) 0.1475(3) 0.1923(3) 0.0278(14) Uani 0.27 1 d PDU B 2
C401 C 0.20768(9) 0.6255(2) 0.83701(18) 0.0430(9) Uani 0.74 1 d PDU C 1
C402 C 0.20833(9) 0.71125(17) 0.84632(19) 0.0469(8) Uani 0.74 1 d PDU C 1
C403 C 0.24069(10) 0.75689(17) 0.78371(17) 0.0479(8) Uani 0.74 1 d PDU C 1
C404 C 0.27019(11) 0.71530(17) 0.71488(15) 0.0413(9) Uani 0.74 1 d PDU C 1
C405 C 0.26960(11) 0.62457(19) 0.70520(15) 0.0361(8) Uani 0.74 1 d PDU C 1
C406 C 0.23916(9) 0.5813(2) 0.76440(16) 0.0358(9) Uani 0.74 1 d PDU C 1
C407 C 0.16052(8) 0.6098(2) 0.85389(19) 0.0463(9) Uani 0.74 1 d PDU C 1
C408 C 0.16162(8) 0.78557(18) 0.8741(2) 0.0558(9) Uani 0.74 1 d PDU C 1
C409 C 0.21388(9) 0.86001(17) 0.77240(17) 0.0562(9) Uani 0.74 1 d PDU C 1
C410 C 0.27530(11) 0.77397(16) 0.63114(15) 0.0452(8) Uani 0.74 1 d PDU C 1
C411 C 0.27427(11) 0.62712(19) 0.61532(15) 0.0372(8) Uani 0.74 1 d PDU C 1
C412 C 0.21157(9) 0.5379(2) 0.73679(16) 0.0417(9) Uani 0.74 1 d PDU C 1
C413 C 0.16299(8) 0.5551(2) 0.79236(18) 0.0494(9) Uani 0.74 1 d PDU C 1
C414 C 0.11637(8) 0.68034(18) 0.8796(2) 0.0527(9) Uani 0.74 1 d PDU C 1
C415 C 0.11710(9) 0.77057(18) 0.8900(2) 0.0543(9) Uani 0.74 1 d PDU C 1
C416 C 0.16532(9) 0.87733(18) 0.82785(19) 0.0615(9) Uani 0.74 1 d PDU C 1
C417 C 0.21867(10) 0.91556(19) 0.69329(16) 0.0562(9) Uani 0.74 1 d PDU C 1
C418 C 0.24978(10) 0.87143(17) 0.62041(16) 0.0517(8) Uani 0.74 1 d PDU C 1
C419 C 0.27784(11) 0.71910(17) 0.56963(15) 0.0440(8) Uani 0.74 1 d PDU C 1
C420 C 0.24817(10) 0.5860(2) 0.58913(16) 0.0423(9) Uani 0.74 1 d PDU C 1
C421 C 0.21608(10) 0.5400(2) 0.65176(15) 0.0437(9) Uani 0.74 1 d PDU C 1
C422 C 0.17193(9) 0.5605(2) 0.61707(16) 0.0543(11) Uani 0.74 1 d PDU C 1
C423 C 0.12136(8) 0.5744(2) 0.75947(17) 0.0504(8) Uani 0.74 1 d PDU C 1
C424 C 0.07227(10) 0.70004(17) 0.84540(19) 0.0542(9) Uani 0.74 1 d PDU C 1
C425 C 0.07338(10) 0.84690(17) 0.86145(19) 0.0526(9) Uani 0.74 1 d PDU C 1
C426 C 0.12395(9) 0.9497(2) 0.80115(18) 0.0572(9) Uani 0.74 1 d PDU C 1
C427 C 0.17487(9) 0.9914(2) 0.66472(16) 0.0575(9) Uani 0.74 1 d PDU C 1
C428 C 0.22627(9) 0.91985(19) 0.54633(17) 0.054 Uani 0.74 1 d PDU C 1
C429 C 0.25518(10) 0.76486(17) 0.50016(18) 0.0516(9) Uani 0.74 1 d PDU C 1
C430 C 0.22394(10) 0.63470(19) 0.51592(17) 0.0510(9) Uani 0.74 1 d PDU C 1
C431 C 0.09321(9) 0.9431(2) 0.49704(18) 0.0430(9) Uani 0.74 1 d PDU C 1
C432 C 0.09239(9) 0.85756(17) 0.48801(19) 0.0469(8) Uani 0.74 1 d PDU C 1
C433 C 0.05989(10) 0.81187(17) 0.55021(17) 0.0479(8) Uani 0.74 1 d PDU C 1
C434 C 0.03022(11) 0.85370(17) 0.61897(15) 0.0413(9) Uani 0.74 1 d PDU C 1
C435 C 0.03133(11) 0.94396(19) 0.62881(15) 0.0361(8) Uani 0.74 1 d PDU C 1
C436 C 0.06166(9) 0.9876(2) 0.56980(16) 0.0358(9) Uani 0.74 1 d PDU C 1
C437 C 0.14044(8) 0.9587(2) 0.47989(19) 0.0463(9) Uani 0.74 1 d PDU C 1
C438 C 0.13889(8) 0.78299(18) 0.4600(2) 0.0558(9) Uani 0.74 1 d PDU C 1
C439 C 0.08657(9) 0.70867(17) 0.56152(17) 0.0562(9) Uani 0.74 1 d PDU C 1
C440 C 0.02543(11) 0.79489(16) 0.70280(15) 0.0452(8) Uani 0.74 1 d PDU C 1
C441 C 0.02659(11) 0.94143(19) 0.71876(15) 0.0372(8) Uani 0.74 1 d PDU C 1
C442 C 0.08923(9) 1.0310(2) 0.59754(16) 0.0417(9) Uani 0.74 1 d PDU C 1
C443 C 0.13781(8) 1.0127(2) 0.54208(18) 0.0494(9) Uani 0.74 1 d PDU C 1
C444 C 0.18440(8) 0.88795(18) 0.4541(2) 0.0527(9) Uani 0.74 1 d PDU C 1
C445 C 0.18354(9) 0.79778(18) 0.4439(2) 0.0543(9) Uani 0.74 1 d PDU C 1
C446 C 0.13531(9) 0.69115(18) 0.50635(19) 0.0615(9) Uani 0.74 1 d PDU C 1
C447 C 0.08213(10) 0.65319(19) 0.64071(16) 0.0562(9) Uani 0.74 1 d PDU C 1
C448 C 0.05090(10) 0.69739(17) 0.71343(16) 0.0517(8) Uani 0.74 1 d PDU C 1
C449 C 0.02329(11) 0.84928(17) 0.76428(15) 0.0440(8) Uani 0.74 1 d PDU C 1
C450 C 0.05269(10) 0.9824(2) 0.74495(16) 0.0423(9) Uani 0.74 1 d PDU C 1
C451 C 0.08490(10) 1.0282(2) 0.68267(15) 0.0437(9) Uani 0.74 1 d PDU C 1
C452 C 0.12894(9) 1.0082(2) 0.71732(16) 0.0543(11) Uani 0.74 1 d PDU C 1
C453 C 0.17955(8) 0.9933(2) 0.57491(17) 0.0504(8) Uani 0.74 1 d PDU C 1
C454 C 0.22867(9) 0.86802(18) 0.48832(19) 0.0542(9) Uani 0.74 1 d PDU C 1
C455 C 0.22718(10) 0.72188(17) 0.47297(19) 0.0526(9) Uani 0.74 1 d PDU C 1
C456 C 0.17669(9) 0.6190(2) 0.53326(18) 0.0572(9) Uani 0.74 1 d PDU C 1
C457 C 0.12597(9) 0.5775(2) 0.66944(16) 0.0575(9) Uani 0.74 1 d PDU C 1
C458 C 0.07454(10) 0.64840(19) 0.78724(17) 0.054 Uani 0.74 1 d PDU C 1
C459 C 0.04590(10) 0.80333(17) 0.83372(18) 0.0516(9) Uani 0.74 1 d PDU C 1
C460 C 0.07676(10) 0.9338(2) 0.81829(17) 0.0510(9) Uani 0.74 1 d PDU C 1
C601 C 0.27081(16) 0.6373(3) 0.6952(3) 0.0322(18) Uani 0.26 1 d PDU D 2
C602 C 0.27408(15) 0.6440(3) 0.6097(3) 0.0321(18) Uani 0.26 1 d PDU D 2
C603 C 0.24818(16) 0.5981(3) 0.5808(3) 0.0263(17) Uani 0.26 1 d PDU D 2
C604 C 0.21994(16) 0.5492(3) 0.6387(3) 0.0240(17) Uani 0.26 1 d PDU D 2
C605 C 0.21659(16) 0.5419(3) 0.7291(3) 0.0273(18) Uani 0.26 1 d PDU D 2
C606 C 0.24124(16) 0.5849(3) 0.7564(3) 0.0318(19) Uani 0.26 1 d PDU D 2
C607 C 0.26438(16) 0.7207(3) 0.7287(3) 0.041(2) Uani 0.26 1 d PDU D 2
C608 C 0.27170(15) 0.7346(3) 0.5527(3) 0.0407(17) Uani 0.26 1 d PDU D 2
C609 C 0.22934(16) 0.6608(3) 0.5057(3) 0.0332(17) Uani 0.26 1 d PDU D 2
C610 C 0.17160(16) 0.5589(3) 0.6247(3) 0.033(2) Uani 0.26 1 d PDU D 2
C611 C 0.16605(17) 0.5474(3) 0.7710(3) 0.0335(18) Uani 0.26 1 d PDU D 2
C612 C 0.21669(17) 0.6358(3) 0.8276(3) 0.0405(19) Uani 0.26 1 d PDU D 2
C613 C 0.23111(16) 0.7196(3) 0.8107(3) 0.0422(19) Uani 0.26 1 d PDU D 2
C614 C 0.26175(15) 0.8065(3) 0.6748(3) 0.0465(18) Uani 0.26 1 d PDU D 2
C615 C 0.26558(15) 0.8134(3) 0.5845(3) 0.0451(18) Uani 0.26 1 d PDU D 2
C616 C 0.24369(16) 0.7447(3) 0.4889(3) 0.0350(16) Uani 0.26 1 d PDU D 2
C617 C 0.18364(16) 0.6701(3) 0.4925(3) 0.037 Uani 0.26 1 d PDU D 2
C618 C 0.15367(16) 0.6186(3) 0.5539(3) 0.0352(16) Uani 0.26 1 d PDU D 2
C619 C 0.13831(16) 0.5578(3) 0.7067(3) 0.0353(17) Uani 0.26 1 d PDU D 2
C620 C 0.14279(17) 0.5955(3) 0.8384(3) 0.043(2) Uani 0.26 1 d PDU D 2
C621 C 0.16893(17) 0.6406(3) 0.8676(3) 0.0437(19) Uani 0.26 1 d PDU D 2
C622 C 0.13259(17) 0.7304(3) 0.8921(3) 0.0438(16) Uani 0.26 1 d PDU D 2
C623 C 0.19678(16) 0.8043(3) 0.8342(3) 0.0420(16) Uani 0.26 1 d PDU D 2
C624 C 0.22574(16) 0.8960(3) 0.7000(3) 0.049(2) Uani 0.26 1 d PDU D 2
C625 C 0.23134(16) 0.9073(3) 0.5535(3) 0.0407(16) Uani 0.26 1 d PDU D 2
C626 C 0.21155(16) 0.8337(3) 0.4591(3) 0.040 Uani 0.26 1 d PDU D 2
C627 C 0.14944(17) 0.7642(3) 0.4620(3) 0.0405(17) Uani 0.26 1 d PDU D 2
C628 C 0.10105(16) 0.6788(3) 0.5610(3) 0.0435(19) Uani 0.26 1 d PDU D 2
C629 C 0.08873(16) 0.6155(3) 0.7134(3) 0.0415(18) Uani 0.26 1 d PDU D 2
C630 C 0.09042(17) 0.6570(3) 0.8452(3) 0.0413(19) Uani 0.26 1 d PDU D 2
C631 C 0.02464(15) 0.9366(3) 0.6428(3) 0.0322(18) Uani 0.26 1 d PDU D 2
C632 C 0.02145(15) 0.9302(3) 0.7281(3) 0.0321(18) Uani 0.26 1 d PDU D 2
C633 C 0.04725(16) 0.9762(3) 0.7572(3) 0.0263(17) Uani 0.26 1 d PDU D 2
C634 C 0.07537(16) 1.0254(3) 0.6993(3) 0.0240(17) Uani 0.26 1 d PDU D 2
C635 C 0.07895(16) 1.0319(3) 0.6089(3) 0.0273(18) Uani 0.26 1 d PDU D 2
C636 C 0.05431(16) 0.9891(3) 0.5814(3) 0.0318(19) Uani 0.26 1 d PDU D 2
C637 C 0.03090(16) 0.8532(3) 0.6095(3) 0.041(2) Uani 0.26 1 d PDU D 2
C638 C 0.02373(15) 0.8399(3) 0.7854(3) 0.0407(17) Uani 0.26 1 d PDU D 2
C639 C 0.06606(16) 0.9137(3) 0.8323(3) 0.0332(17) Uani 0.26 1 d PDU D 2
C640 C 0.12386(16) 1.0152(3) 0.7132(3) 0.033(2) Uani 0.26 1 d PDU D 2
C641 C 0.12946(17) 1.0267(3) 0.5669(3) 0.0335(18) Uani 0.26 1 d PDU D 2
C642 C 0.07896(17) 0.9383(3) 0.5101(3) 0.0405(19) Uani 0.26 1 d PDU D 2
C643 C 0.06462(16) 0.8542(3) 0.5280(3) 0.0422(19) Uani 0.26 1 d PDU D 2
C644 C 0.03360(15) 0.7676(3) 0.6636(3) 0.0465(18) Uani 0.26 1 d PDU D 2
C645 C 0.02978(15) 0.7610(3) 0.7539(3) 0.0451(18) Uani 0.26 1 d PDU D 2
C646 C 0.05189(16) 0.8296(3) 0.8492(3) 0.0350(16) Uani 0.26 1 d PDU D 2
C647 C 0.11185(16) 0.9040(3) 0.8455(3) 0.037 Uani 0.26 1 d PDU D 2
C648 C 0.14171(16) 0.9557(3) 0.7841(3) 0.0352(16) Uani 0.26 1 d PDU D 2
C649 C 0.15723(16) 1.0159(3) 0.6313(3) 0.0353(17) Uani 0.26 1 d PDU D 2
C650 C 0.15277(17) 0.9786(3) 0.4995(3) 0.043(2) Uani 0.26 1 d PDU D 2
C651 C 0.12683(17) 0.9330(3) 0.4706(3) 0.0437(19) Uani 0.26 1 d PDU D 2
C652 C 0.16310(17) 0.8435(3) 0.4455(3) 0.0438(16) Uani 0.26 1 d PDU D 2
C653 C 0.09901(16) 0.7694(3) 0.5046(3) 0.0420(16) Uani 0.26 1 d PDU D 2
C654 C 0.06968(16) 0.6778(3) 0.6385(3) 0.049(2) Uani 0.26 1 d PDU D 2
C655 C 0.06425(16) 0.6671(3) 0.7843(3) 0.0407(16) Uani 0.26 1 d PDU D 2
C656 C 0.08412(16) 0.7406(3) 0.8785(3) 0.040 Uani 0.26 1 d PDU D 2
C657 C 0.14614(17) 0.8098(3) 0.8757(3) 0.0405(17) Uani 0.26 1 d PDU D 2
C658 C 0.19420(16) 0.8951(3) 0.7775(3) 0.0435(19) Uani 0.26 1 d PDU D 2
C659 C 0.20677(16) 0.9581(3) 0.6248(3) 0.0415(18) Uani 0.26 1 d PDU D 2
C660 C 0.20515(16) 0.9171(3) 0.4927(3) 0.0413(19) Uani 0.26 1 d PDU D 2
Cl1 Cl 0.48434(4) 0.21724(9) 0.63405(9) 0.0291(4) Uani 0.904(3) 1 d PDU E 1
Cl2 Cl 0.40732(5) 0.42946(9) 0.61829(9) 0.0343(4) Uani 0.904(3) 1 d PDU E 1
C51 C 0.42322(7) 0.2417(2) 0.68409(19) 0.0184(9) Uani 0.904(3) 1 d PGDU E 1
C52 C 0.38885(10) 0.33534(17) 0.67566(19) 0.0196(9) Uani 0.904(3) 1 d PGDU E 1
C53 C 0.33888(9) 0.35334(17) 0.7145(2) 0.0304(11) Uani 0.904(3) 1 d PGDU E 1
H53 H 0.3154 0.4174 0.7087 0.036 Uiso 0.904(3) 1 calc PR E 1
C54 C 0.32328(8) 0.2777(2) 0.7618(2) 0.0315(12) Uani 0.904(3) 1 d PGDU E 1
H54 H 0.2891 0.2900 0.7883 0.038 Uiso 0.904(3) 1 calc PR E 1
C55 C 0.35766(10) 0.1840(2) 0.7702(2) 0.0286(11) Uani 0.904(3) 1 d PGDU E 1
H55 H 0.3470 0.1323 0.8025 0.034 Uiso 0.904(3) 1 calc PR E 1
C56 C 0.40763(9) 0.16600(15) 0.7314(2) 0.0204(10) Uani 0.904(3) 1 d PGDU E 1
H56 H 0.4311 0.1020 0.7371 0.024 Uiso 0.904(3) 1 calc PR E 1
Cl11 Cl 0.3086(6) 0.3322(15) 0.7283(18) 0.104(9) Uani 0.096(3) 1 d PDU E 2
Cl12 Cl 0.3892(8) 0.1242(13) 0.7466(19) 0.126(11) Uani 0.096(3) 1 d PDU E 2
C41 C 0.3706(7) 0.3140(13) 0.688(2) 0.064(4) Uiso 0.096(3) 1 d PGDU E 2
C42 C 0.4064(6) 0.2216(14) 0.696(2) 0.064(4) Uiso 0.096(3) 1 d PGDU E 2
C43 C 0.4570(6) 0.209(2) 0.668(3) 0.064(4) Uiso 0.096(3) 1 d PGDU E 2
H43 H 0.4815 0.1455 0.6730 0.077 Uiso 0.096(3) 1 calc PR E 2
C44 C 0.4719(8) 0.288(2) 0.632(3) 0.064(4) Uiso 0.096(3) 1 d PGDU E 2
H44 H 0.5065 0.2790 0.6134 0.077 Uiso 0.096(3) 1 calc PR E 2
C45 C 0.4361(11) 0.380(2) 0.625(3) 0.064(4) Uiso 0.096(3) 1 d PGDU E 2
H45 H 0.4463 0.4344 0.6007 0.077 Uiso 0.096(3) 1 calc PR E 2
C46 C 0.3855(10) 0.3933(15) 0.653(3) 0.064(4) Uiso 0.096(3) 1 d PGDU E 2
H46 H 0.3611 0.4564 0.6476 0.077 Uiso 0.096(3) 1 calc PR E 2
Cl3 Cl 0.25689(6) 0.10933(12) 0.91610(10) 0.0398(5) Uani 0.840(3) 1 d PU F 1
Cl4 Cl 0.23067(5) -0.07313(10) 0.92603(9) 0.0312(4) Uani 0.840(3) 1 d PU F 1
C61 C 0.25131(13) 0.0312(3) 1.0113(2) 0.0230(10) Uani 0.840(3) 1 d PGU F 1
C62 C 0.23878(16) -0.0484(3) 1.0155(2) 0.0258(10) Uani 0.840(3) 1 d PGU F 1
C63 C 0.23334(19) -0.1098(3) 1.0927(3) 0.040(2) Uani 0.840(3) 1 d PGU F 1
H63 H 0.2248 -0.1642 1.0956 0.048 Uiso 0.840(3) 1 calc PR F 1
C64 C 0.24042(16) -0.0917(3) 1.1657(2) 0.0381(14) Uani 0.840(3) 1 d PGU F 1
H64 H 0.2367 -0.1337 1.2185 0.046 Uiso 0.840(3) 1 calc PR F 1
C65 C 0.25294(13) -0.0121(3) 1.1615(2) 0.0297(12) Uani 0.840(3) 1 d PGU F 1
H65 H 0.2578 0.0003 1.2114 0.036 Uiso 0.840(3) 1 calc PR F 1
C66 C 0.25839(15) 0.0493(3) 1.0843(3) 0.0300(14) Uani 0.840(3) 1 d PGU F 1
H66 H 0.2670 0.1037 1.0815 0.036 Uiso 0.840(3) 1 calc PR F 1
Cl9 Cl 0.2419(8) -0.1079(10) 1.0871(10) 0.095(6) Uani 0.160(3) 1 d PDU F 2
Cl10 Cl 0.2705(5) 0.0718(8) 1.0757(8) 0.070(4) Uani 0.160(3) 1 d PDU F 2
C91 C 0.2476(12) -0.0310(16) 0.9929(9) 0.064(4) Uiso 0.160(3) 1 d PGDU F 2
C92 C 0.2629(12) 0.0456(16) 0.9868(8) 0.064(4) Uiso 0.160(3) 1 d PGDU F 2
C93 C 0.2691(12) 0.1055(16) 0.9089(8) 0.064(4) Uiso 0.160(3) 1 d PGDU F 2
H93 H 0.2796 0.1579 0.9047 0.077 Uiso 0.160(3) 1 calc PR F 2
C94 C 0.2600(10) 0.0888(16) 0.8371(7) 0.064(4) Uiso 0.160(3) 1 d PGDU F 2
H94 H 0.2642 0.1297 0.7838 0.077 Uiso 0.160(3) 1 calc PR F 2
C95 C 0.2447(10) 0.0121(17) 0.8432(9) 0.064(4) Uiso 0.160(3) 1 d PGDU F 2
H95 H 0.2384 0.0007 0.7941 0.077 Uiso 0.160(3) 1 calc PR F 2
C96 C 0.2385(12) -0.0477(17) 0.9211(10) 0.064(4) Uiso 0.160(3) 1 d PGDU F 2
H96 H 0.2280 -0.1001 0.9252 0.077 Uiso 0.160(3) 1 calc PR F 2
Cl5 Cl 0.19548(8) 0.66441(19) 0.27617(18) 0.0384(7) Uani 0.532(3) 1 d PU G 1
Cl6 Cl 0.11722(10) 0.87332(18) 0.24938(19) 0.0449(8) Uani 0.532(3) 1 d PU G 1
C71 C 0.13256(14) 0.6847(4) 0.3075(4) 0.0213(16) Uani 0.532(3) 1 d PGU G 1
C72 C 0.09817(19) 0.7782(3) 0.2970(4) 0.0173(15) Uani 0.532(3) 1 d PGU G 1
C73 C 0.04724(17) 0.7953(3) 0.3263(4) 0.0271(18) Uani 0.532(3) 1 d PGU G 1
H73 H 0.0237 0.8592 0.3192 0.033 Uiso 0.532(3) 1 calc PR G 1
C74 C 0.03070(15) 0.7187(4) 0.3661(4) 0.035(2) Uani 0.532(3) 1 d PGU G 1
H74 H -0.0041 0.7304 0.3862 0.042 Uiso 0.532(3) 1 calc PR G 1
C75 C 0.0651(2) 0.6252(4) 0.3766(4) 0.0316(19) Uani 0.532(3) 1 d PGU G 1
H75 H 0.0538 0.5729 0.4038 0.038 Uiso 0.532(3) 1 calc PR G 1
C76 C 0.1160(2) 0.6082(3) 0.3472(4) 0.035(2) Uani 0.532(3) 1 d PGU G 1
H76 H 0.1395 0.5443 0.3544 0.042 Uiso 0.532(3) 1 calc PR G 1
Cl7 Cl 0.01739(10) 0.7783(2) 0.3578(2) 0.0407(8) Uani 0.468(3) 1 d PU G 2
Cl8 Cl 0.09824(13) 0.5710(2) 0.3824(2) 0.0465(9) Uani 0.468(3) 1 d PU G 2
C81 C 0.07876(19) 0.7595(5) 0.3161(5) 0.030(2) Uani 0.468(3) 1 d PGU G 2
C82 C 0.1149(3) 0.6680(4) 0.3274(5) 0.033(2) Uani 0.468(3) 1 d PGU G 2
C83 C 0.1652(2) 0.6545(4) 0.2934(5) 0.035(2) Uani 0.468(3) 1 d PGU G 2
H83 H 0.1899 0.5920 0.3012 0.042 Uiso 0.468(3) 1 calc PR G 2
C84 C 0.17919(19) 0.7327(5) 0.2482(4) 0.030(2) Uani 0.468(3) 1 d PGU G 2
H84 H 0.2135 0.7235 0.2249 0.036 Uiso 0.468(3) 1 calc PR G 2
C85 C 0.1430(3) 0.8242(4) 0.2369(5) 0.035(2) Uani 0.468(3) 1 d PGU G 2
H85 H 0.1526 0.8776 0.2059 0.042 Uiso 0.468(3) 1 calc PR G 2
C86 C 0.0928(2) 0.8377(4) 0.2708(5) 0.037(2) Uani 0.468(3) 1 d PGU G 2
H86 H 0.0681 0.9002 0.2631 0.045 Uiso 0.468(3) 1 calc PR G 2

loop_
_atom_site_aniso_label
_atom_site_aniso_U_11
_atom_site_aniso_U_22
_atom_site_aniso_U_33
_atom_site_aniso_U_23
_atom_site_aniso_U_13
_atom_site_aniso_U_12
Fe1 0.0186(3) 0.0192(3) 0.0153(3) -0.0045(3) -0.0054(2) -0.0066(2)
N11 0.0133(15) 0.025(2) 0.0116(18) -0.0039(15) 0.0000(13) -0.0126(14)
N12 0.0162(15) 0.0194(18) 0.0161(19) -0.0064(15) -0.0062(14) -0.0051(14)
N13 0.0181(15) 0.0184(18) 0.0090(17) -0.0027(15) 0.0011(14) -0.0121(14)
N14 0.0118(14) 0.0175(18) 0.0110(18) -0.0052(15) -0.0053(13) -0.0019(13)
C101 0.0179(18) 0.018(2) 0.016(2) 0.0048(18) -0.0043(17) -0.0123(17)
C102 0.021(2) 0.032(3) 0.015(2) 0.000(2) -0.0033(18) -0.0167(18)
C103 0.0162(18) 0.027(2) 0.015(2) 0.0010(19) -0.0015(17) -0.0168(17)
C104 0.0165(18) 0.032(3) 0.013(2) -0.0060(19) 0.0000(17) -0.0148(18)
C105 0.024(2) 0.024(2) 0.017(2) -0.008(2) 0.0027(18) -0.0162(18)
C106 0.028(2) 0.015(2) 0.012(2) -0.0016(18) 0.0006(18) -0.0118(17)
C107 0.026(2) 0.019(2) 0.014(2) -0.0058(19) 0.0039(18) -0.0120(18)
C108 0.0204(19) 0.022(2) 0.020(2) -0.0081(19) -0.0012(18) -0.0139(17)
C109 0.0117(17) 0.013(2) 0.021(2) 0.0002(18) -0.0032(17) -0.0017(15)
C110 0.0122(17) 0.018(2) 0.021(2) 0.0005(19) -0.0037(17) -0.0088(16)
C111 0.0209(19) 0.012(2) 0.020(2) 0.0025(18) -0.0078(18) -0.0093(16)
C112 0.0162(17) 0.015(2) 0.014(2) -0.0049(18) -0.0004(16) -0.0087(16)
C113 0.0155(18) 0.016(2) 0.015(2) -0.0003(18) -0.0054(17) -0.0062(16)
C114 0.0177(18) 0.012(2) 0.021(2) -0.0060(18) 0.0001(17) -0.0065(16)
C115 0.0176(18) 0.019(2) 0.017(2) -0.0023(19) -0.0015(17) -0.0095(16)
C116 0.0177(18) 0.013(2) 0.012(2) 0.0016(17) 0.0012(17) -0.0090(16)
C117 0.0161(18) 0.013(2) 0.017(2) 0.0030(18) -0.0024(17) -0.0085(15)
C118 0.025(2) 0.025(2) 0.010(2) -0.0012(18) -0.0013(17) -0.0183(18)
C119 0.0131(17) 0.020(2) 0.020(2) -0.0069(19) 0.0012(17) -0.0055(16)
C120 0.0169(18) 0.018(2) 0.009(2) -0.0027(17) 0.0009(16) -0.0112(16)
C121 0.028(2) 0.042(3) 0.021(3) -0.006(2) -0.013(2) -0.003(2)
C122 0.022(2) 0.036(3) 0.022(3) -0.004(2) -0.0128(19) -0.0109(19)
C123 0.051(3) 0.030(3) 0.015(2) -0.007(2) -0.006(2) -0.018(2)
C124 0.037(2) 0.024(3) 0.024(3) -0.003(2) 0.000(2) -0.008(2)
C125 0.0184(19) 0.020(2) 0.025(3) -0.007(2) -0.0029(18) -0.0056(17)
C126 0.0198(19) 0.018(2) 0.025(3) -0.003(2) -0.0093(18) -0.0064(17)
C127 0.026(2) 0.022(2) 0.021(2) -0.009(2) -0.0023(19) -0.0078(18)
C128 0.024(2) 0.016(2) 0.022(2) -0.0041(19) -0.0094(19) -0.0032(17)
C129 0.061(3) 0.032(3) 0.031(3) 0.008(3) -0.019(3) -0.009(3)
C130 0.042(3) 0.038(3) 0.027(3) -0.004(2) -0.012(2) -0.017(2)
C131 0.091(4) 0.039(3) 0.010(2) -0.007(2) 0.000(3) -0.028(3)
C132 0.054(4) 0.055(4) 0.046(4) 0.012(3) 0.028(3) 0.020(3)
C133 0.023(2) 0.030(3) 0.042(3) -0.011(2) -0.003(2) -0.0104(19)
C134 0.036(2) 0.046(3) 0.031(3) -0.014(2) -0.010(2) -0.024(2)
C135 0.032(2) 0.029(3) 0.028(3) -0.008(2) -0.011(2) -0.012(2)
C136 0.036(2) 0.014(2) 0.040(3) 0.004(2) -0.012(2) -0.0086(19)
Fe2 0.0220(3) 0.0204(3) 0.0179(3) -0.0057(3) -0.0092(3) -0.0060(2)
N21 0.0226(16) 0.0173(18) 0.0105(18) 0.0017(15) -0.0023(14) -0.0129(14)
N22 0.0224(16) 0.023(2) 0.0094(18) -0.0060(16) -0.0002(14) -0.0102(15)
N23 0.0132(15) 0.0150(18) 0.0155(19) 0.0000(15) -0.0014(14) -0.0082(13)
N24 0.0125(15) 0.026(2) 0.0136(19) -0.0071(16) -0.0003(14) -0.0076(14)
C201 0.0181(18) 0.028(2) 0.011(2) 0.0000(19) -0.0057(17) -0.0145(17)
C202 0.022(2) 0.041(3) 0.018(2) 0.000(2) -0.0063(19) -0.020(2)
C203 0.020(2) 0.038(3) 0.019(2) 0.004(2) -0.0083(18) -0.0171(19)
C204 0.0198(19) 0.025(2) 0.010(2) 0.0111(18) -0.0079(17) -0.0162(18)
C205 0.0167(18) 0.012(2) 0.021(2) 0.0009(18) 0.0015(17) -0.0128(16)
C206 0.0174(18) 0.016(2) 0.021(2) -0.0019(19) -0.0030(17) -0.0081(16)
C207 0.0182(18) 0.026(2) 0.011(2) -0.0019(19) -0.0006(17) -0.0135(17)
C208 0.0137(17) 0.014(2) 0.014(2) -0.0034(18) 0.0048(16) -0.0100(15)
C209 0.0182(18) 0.021(2) 0.012(2) -0.0019(18) -0.0052(17) -0.0103(17)
C210 0.0150(17) 0.015(2) 0.017(2) 0.0018(18) -0.0053(17) -0.0068(16)
C211 0.0155(18) 0.020(2) 0.020(2) -0.0011(19) -0.0025(17) -0.0124(16)
C212 0.0159(18) 0.019(2) 0.015(2) -0.0029(18) -0.0008(17) -0.0106(16)
C213 0.0204(19) 0.014(2) 0.016(2) -0.0032(18) 0.0012(17) -0.0096(16)
C214 0.026(2) 0.027(2) 0.020(2) -0.006(2) -0.0020(19) -0.0121(19)
C215 0.033(2) 0.030(3) 0.016(2) -0.011(2) 0.002(2) -0.019(2)
C216 0.024(2) 0.031(2) 0.009(2) -0.0042(19) -0.0013(17) -0.0203(18)
C217 0.026(2) 0.031(3) 0.020(2) -0.007(2) -0.0035(19) -0.0185(19)
C218 0.0141(18) 0.023(2) 0.016(2) -0.0005(19) -0.0028(17) -0.0074(16)
C219 0.0197(18) 0.021(2) 0.009(2) -0.0019(18) -0.0022(16) -0.0125(17)
C220 0.0207(19) 0.017(2) 0.018(2) -0.0027(19) 0.0001(17) -0.0105(17)
C221 0.024(2) 0.042(3) 0.027(3) -0.009(2) -0.008(2) -0.014(2)
C222 0.020(2) 0.052(3) 0.023(3) 0.001(2) -0.013(2) -0.007(2)
C223 0.0155(18) 0.020(2) 0.029(3) -0.006(2) -0.0025(18) -0.0058(17)
C224 0.022(2) 0.015(2) 0.022(2) -0.0059(19) -0.0073(18) -0.0021(17)
C225 0.0141(18) 0.024(2) 0.022(2) -0.005(2) -0.0118(17) -0.0017(16)
C226 0.0199(19) 0.020(2) 0.021(2) 0.0022(19) -0.0049(18) -0.0108(17)
C227 0.039(3) 0.028(3) 0.028(3) -0.017(2) -0.001(2) -0.010(2)
C228 0.047(3) 0.039(3) 0.028(3) -0.018(2) -0.010(2) -0.016(2)
C229 0.065(3) 0.073(4) 0.013(3) -0.002(3) -0.007(3) -0.044(3)
C230 0.046(3) 0.040(3) 0.032(3) 0.017(3) -0.017(3) -0.007(3)
C231 0.036(2) 0.018(3) 0.048(3) 0.005(2) -0.012(2) -0.006(2)
C232 0.033(2) 0.027(3) 0.032(3) -0.009(2) -0.011(2) -0.014(2)
C233 0.025(2) 0.030(3) 0.042(3) -0.014(2) -0.004(2) -0.016(2)
C234 0.019(2) 0.034(3) 0.039(3) -0.016(2) 0.004(2) -0.0058(19)
C235 0.036(3) 0.054(4) 0.039(3) -0.023(3) 0.015(3) -0.005(3)
C236 0.066(4) 0.051(4) 0.022(3) -0.008(3) -0.002(3) -0.028(3)
C301 0.0283(14) 0.0359(18) 0.025(2) 0.0006(17) -0.0102(14) -0.0041(14)
C302 0.0374(16) 0.0436(15) 0.027(2) -0.0078(15) -0.0207(15) -0.0063(12)
C303 0.0286(16) 0.0418(14) 0.0447(18) -0.0076(13) -0.0268(13) -0.0102(12)
C304 0.0140(16) 0.0349(16) 0.0453(15) -0.0003(11) -0.0165(14) -0.0043(14)
C305 0.0147(16) 0.0252(16) 0.0311(14) 0.0015(13) -0.0123(13) 0.0041(14)
C306 0.0227(15) 0.0169(19) 0.0255(16) 0.0058(13) -0.0128(11) 0.0053(13)
C307 0.0296(13) 0.0296(19) 0.025(2) 0.0194(15) -0.0059(13) -0.0073(11)
C308 0.0484(14) 0.0493(15) 0.013(2) -0.0117(13) -0.0196(14) -0.0024(13)
C309 0.0400(16) 0.0412(14) 0.0553(17) -0.0144(13) -0.0302(15) -0.0160(14)
C310 0.013(2) 0.0406(13) 0.0525(16) 0.0028(13) -0.0055(16) -0.0122(14)
C311 0.0142(17) 0.0250(16) 0.0277(14) -0.0041(12) 0.0007(14) 0.0099(14)
C312 0.0323(14) 0.015(2) 0.0428(15) 0.0045(15) -0.0135(13) -0.0026(14)
C313 0.0351(13) 0.025(2) 0.050(2) 0.0109(17) -0.0079(12) -0.0142(15)
C314 0.0345(14) 0.0459(16) 0.021(2) 0.0108(16) 0.0040(14) -0.0071(12)
C315 0.0446(14) 0.0539(16) 0.015(2) -0.0074(16) -0.0019(15) -0.0016(13)
C316 0.0520(15) 0.0452(15) 0.040(2) -0.0211(14) -0.0253(13) -0.0077(12)
C317 0.0361(17) 0.0361(19) 0.0693(16) -0.0061(12) -0.0221(14) -0.0260(14)
C318 0.026(2) 0.0384(14) 0.0606(18) 0.0062(14) -0.0073(14) -0.0231(15)
C319 0.017(2) 0.0405(17) 0.0317(16) 0.0004(11) 0.0086(15) -0.0024(15)
C320 0.0364(18) 0.030(2) 0.0351(17) -0.0199(15) -0.0057(13) 0.0063(16)
C321 0.0404(16) 0.020(2) 0.0508(14) -0.0134(15) -0.0162(13) -0.0009(16)
C322 0.0493(14) 0.029(2) 0.0550(18) -0.0155(15) -0.0211(11) -0.0091(15)
C323 0.0348(14) 0.029(2) 0.0568(17) 0.0065(17) -0.0058(14) -0.0204(13)
C324 0.0235(15) 0.0407(15) 0.025(2) 0.0145(15) 0.0131(15) -0.0099(14)
C325 0.0368(17) 0.0497(15) 0.024(2) -0.0143(15) 0.0058(16) 0.0014(12)
C326 0.0546(15) 0.0310(18) 0.0396(17) -0.0275(14) -0.0185(14) -0.0033(12)
C327 0.0453(15) 0.023(2) 0.0670(17) -0.0043(16) -0.0172(12) -0.0225(14)
C328 0.0270(16) 0.0327(19) 0.0494(19) 0.0158(14) 0.0043(15) -0.0216(14)
C329 0.0240(18) 0.0413(15) 0.0235(19) 0.0037(15) 0.0128(15) -0.0029(13)
C330 0.0435(16) 0.0350(17) 0.0323(18) -0.0259(13) -0.0074(15) 0.0060(15)
C331 0.0283(14) 0.0359(18) 0.025(2) 0.0006(17) -0.0102(14) -0.0041(14)
C332 0.0374(16) 0.0436(15) 0.027(2) -0.0078(15) -0.0207(15) -0.0063(12)
C333 0.0286(16) 0.0418(14) 0.0447(18) -0.0076(13) -0.0268(13) -0.0102(12)
C334 0.0140(16) 0.0349(16) 0.0453(15) -0.0003(11) -0.0165(14) -0.0043(14)
C335 0.0147(16) 0.0252(16) 0.0311(14) 0.0015(13) -0.0123(13) 0.0041(14)
C336 0.0227(15) 0.0169(19) 0.0255(16) 0.0058(13) -0.0128(11) 0.0053(13)
C337 0.0296(13) 0.0296(19) 0.025(2) 0.0194(15) -0.0059(13) -0.0073(11)
C338 0.0484(14) 0.0493(15) 0.013(2) -0.0117(13) -0.0196(14) -0.0024(13)
C339 0.0400(16) 0.0412(14) 0.0553(17) -0.0144(13) -0.0302(15) -0.0160(14)
C340 0.013(2) 0.0406(13) 0.0525(16) 0.0028(13) -0.0055(16) -0.0122(14)
C341 0.0142(17) 0.0250(16) 0.0277(14) -0.0041(12) 0.0007(14) 0.0099(14)
C342 0.0323(14) 0.015(2) 0.0428(15) 0.0045(15) -0.0135(13) -0.0026(14)
C343 0.0351(13) 0.025(2) 0.050(2) 0.0109(17) -0.0079(12) -0.0142(15)
C344 0.0345(14) 0.0459(16) 0.021(2) 0.0108(16) 0.0040(14) -0.0071(12)
C345 0.0446(14) 0.0539(16) 0.015(2) -0.0074(16) -0.0019(15) -0.0016(13)
C346 0.0520(15) 0.0452(15) 0.040(2) -0.0211(14) -0.0253(13) -0.0077(12)
C347 0.0361(17) 0.0361(19) 0.0693(16) -0.0061(12) -0.0221(14) -0.0260(14)
C348 0.026(2) 0.0384(14) 0.0606(18) 0.0062(14) -0.0073(14) -0.0231(15)
C349 0.017(2) 0.0405(17) 0.0317(16) 0.0004(11) 0.0086(15) -0.0024(15)
C350 0.0364(18) 0.030(2) 0.0351(17) -0.0199(15) -0.0057(13) 0.0063(16)
C351 0.0404(16) 0.020(2) 0.0508(14) -0.0134(15) -0.0162(13) -0.0009(16)
C352 0.0493(14) 0.029(2) 0.0550(18) -0.0155(15) -0.0211(11) -0.0091(15)
C353 0.0348(14) 0.029(2) 0.0568(17) 0.0065(17) -0.0058(14) -0.0204(13)
C354 0.0235(15) 0.0407(15) 0.025(2) 0.0145(15) 0.0131(15) -0.0099(14)
C355 0.0368(17) 0.0497(15) 0.024(2) -0.0143(15) 0.0058(16) 0.0014(12)
C356 0.0546(15) 0.0310(18) 0.0396(17) -0.0275(14) -0.0185(14) -0.0033(12)
C357 0.0453(15) 0.023(2) 0.0670(17) -0.0043(16) -0.0172(12) -0.0225(14)
C358 0.0270(16) 0.0327(19) 0.0494(19) 0.0158(14) 0.0043(15) -0.0216(14)
C359 0.0240(18) 0.0413(15) 0.0235(19) 0.0037(15) 0.0128(15) -0.0029(13)
C360 0.0435(16) 0.0350(17) 0.0323(18) -0.0259(13) -0.0074(15) 0.0060(15)
C501 0.018(4) 0.028(3) 0.0328(18) -0.008(2) 0.002(2) -0.005(3)
C502 0.020(3) 0.023(3) 0.0313(19) -0.002(2) -0.013(2) 0.000(3)
C503 0.031(3) 0.023(4) 0.022(3) 0.002(3) -0.0081(19) -0.005(3)
C504 0.030(2) 0.017(4) 0.027(2) 0.001(3) -0.0046(19) -0.008(3)
C505 0.030(2) 0.020(4) 0.027(2) -0.010(3) -0.0031(18) -0.006(2)
C506 0.028(3) 0.028(3) 0.024(3) -0.011(2) 0.003(2) -0.006(3)
C507 0.015(4) 0.029(2) 0.034(3) -0.0070(16) 0.003(2) -0.003(2)
C508 0.028(3) 0.028(3) 0.032(3) -0.003(2) -0.017(2) -0.004(3)
C509 0.0330(16) 0.029(3) 0.024(3) -0.001(3) -0.009(2) -0.0060(19)
C510 0.031(2) 0.007(4) 0.034(2) 0.006(2) -0.0007(17) -0.012(2)
C511 0.038(2) 0.021(3) 0.033(2) -0.011(2) -0.0097(16) -0.012(2)
C512 0.025(3) 0.020(3) 0.022(3) -0.014(2) 0.009(3) 0.001(2)
C513 0.027(3) 0.027(2) 0.030(3) -0.009(2) 0.003(3) -0.0050(18)
C514 0.022(4) 0.032(2) 0.039(2) -0.0041(18) -0.007(2) -0.011(2)
C515 0.022(3) 0.035(2) 0.038(2) -0.0064(18) -0.016(3) -0.011(2)
C516 0.037(3) 0.032(2) 0.021(3) 0.001(2) -0.018(2) -0.0076(18)
C517 0.0338(16) 0.029(3) 0.033(4) -0.002(3) -0.003(2) -0.0086(17)
C518 0.030(2) 0.017(3) 0.030(3) 0.007(3) 0.003(2) -0.015(2)
C519 0.034(2) 0.026(3) 0.045(2) -0.009(3) -0.0069(17) -0.018(2)
C520 0.038(2) 0.034(3) 0.038(3) -0.005(3) -0.013(2) -0.0115(17)
C521 0.037(2) 0.0302(17) 0.018(4) -0.015(3) 0.002(2) -0.0075(19)
C522 0.039(2) 0.0354(18) 0.022(4) -0.005(2) -0.008(2) -0.0113(17)
C523 0.025(2) 0.0275(19) 0.020(4) 0.0003(18) 0.009(3) -0.0136(18)
C524 0.025(3) 0.028(2) 0.041(2) -0.0017(19) -0.002(2) -0.020(2)
C525 0.034(3) 0.033(2) 0.041(2) -0.0107(19) -0.015(2) -0.019(2)
C526 0.0377(19) 0.036(2) 0.027(4) -0.006(2) -0.013(3) -0.0110(16)
C527 0.033 0.030 0.023 -0.002 0.001 -0.011
C528 0.027(3) 0.023(3) 0.031(3) 0.001(2) 0.004(3) -0.014(2)
C529 0.029(2) 0.027(3) 0.045(2) -0.0081(17) -0.010(2) -0.024(2)
C530 0.035(2) 0.035(2) 0.028(3) -0.012(2) -0.0193(19) -0.0143(18)
C531 0.018(4) 0.028(3) 0.0328(18) -0.008(2) 0.002(2) -0.005(3)
C532 0.020(3) 0.023(3) 0.0313(19) -0.002(2) -0.013(2) 0.000(3)
C533 0.031(3) 0.023(4) 0.022(3) 0.002(3) -0.0081(19) -0.005(3)
C534 0.030(2) 0.017(4) 0.027(2) 0.001(3) -0.0046(19) -0.008(3)
C535 0.030(2) 0.020(4) 0.027(2) -0.010(3) -0.0031(18) -0.006(2)
C536 0.028(3) 0.028(3) 0.024(3) -0.011(2) 0.003(2) -0.006(3)
C537 0.015(4) 0.029(2) 0.034(3) -0.0070(16) 0.003(2) -0.003(2)
C538 0.028(3) 0.028(3) 0.032(3) -0.003(2) -0.017(2) -0.004(3)
C539 0.0330(16) 0.029(3) 0.024(3) -0.001(3) -0.009(2) -0.0060(19)
C540 0.031(2) 0.007(4) 0.034(2) 0.006(2) -0.0007(17) -0.012(2)
C541 0.038(2) 0.021(3) 0.033(2) -0.011(2) -0.0097(16) -0.012(2)
C542 0.025(3) 0.020(3) 0.022(3) -0.014(2) 0.009(3) 0.001(2)
C543 0.027(3) 0.027(2) 0.030(3) -0.009(2) 0.003(3) -0.0050(18)
C544 0.022(4) 0.032(2) 0.039(2) -0.0041(18) -0.007(2) -0.011(2)
C545 0.022(3) 0.035(2) 0.038(2) -0.0064(18) -0.016(3) -0.011(2)
C546 0.037(3) 0.032(2) 0.021(3) 0.001(2) -0.018(2) -0.0076(18)
C547 0.0338(16) 0.029(3) 0.033(4) -0.002(3) -0.003(2) -0.0086(17)
C548 0.030(2) 0.017(3) 0.030(3) 0.007(3) 0.003(2) -0.015(2)
C549 0.034(2) 0.026(3) 0.045(2) -0.009(3) -0.0069(17) -0.018(2)
C550 0.038(2) 0.034(3) 0.038(3) -0.005(3) -0.013(2) -0.0115(17)
C551 0.037(2) 0.0302(17) 0.018(4) -0.015(3) 0.002(2) -0.0075(19)
C552 0.039(2) 0.0354(18) 0.022(4) -0.005(2) -0.008(2) -0.0113(17)
C553 0.025(2) 0.0275(19) 0.020(4) 0.0003(18) 0.009(3) -0.0136(18)
C554 0.025(3) 0.028(2) 0.041(2) -0.0017(19) -0.002(2) -0.020(2)
C555 0.034(3) 0.033(2) 0.041(2) -0.0107(19) -0.015(2) -0.019(2)
C556 0.0377(19) 0.036(2) 0.027(4) -0.006(2) -0.013(3) -0.0110(16)
C557 0.033 0.030 0.023 -0.002 0.001 -0.011
C558 0.027(3) 0.023(3) 0.031(3) 0.001(2) 0.004(3) -0.014(2)
C559 0.029(2) 0.027(3) 0.045(2) -0.0081(17) -0.010(2) -0.024(2)
C560 0.035(2) 0.035(2) 0.028(3) -0.012(2) -0.0193(19) -0.0143(18)
C401 0.0386(15) 0.0485(18) 0.027(2) 0.0080(17) -0.0170(15) -0.0019(16)
C402 0.0453(16) 0.0661(17) 0.030(2) -0.0109(16) -0.0258(15) -0.0066(13)
C403 0.0442(19) 0.0601(16) 0.055(2) -0.0132(15) -0.0344(14) -0.0157(14)
C404 0.023(2) 0.0482(17) 0.0568(15) -0.0022(12) -0.0223(15) -0.0113(16)
C405 0.021(2) 0.0355(17) 0.0431(15) 0.0008(14) -0.0151(15) -0.0002(16)
C406 0.0319(18) 0.027(2) 0.0338(18) 0.0094(14) -0.0175(13) 0.0033(15)
C407 0.0455(14) 0.043(2) 0.029(2) 0.0264(17) -0.0100(15) -0.0114(12)
C408 0.0611(15) 0.0730(17) 0.029(2) -0.0223(16) -0.0248(16) 0.0001(14)
C409 0.0622(17) 0.0574(16) 0.0755(18) -0.0283(14) -0.0411(16) -0.0197(15)
C410 0.0154(18) 0.0523(14) 0.0669(17) 0.0053(12) -0.0096(16) -0.0191(13)
C411 0.0132(19) 0.0397(17) 0.0400(15) -0.0085(14) 0.0055(15) 0.0046(15)
C412 0.0434(15) 0.017(2) 0.0534(16) 0.0098(17) -0.0148(15) -0.0055(17)
C413 0.0488(13) 0.031(2) 0.056(2) 0.0215(18) -0.0127(12) -0.0170(15)
C414 0.0424(15) 0.0680(18) 0.020(2) 0.0201(17) -0.0006(14) -0.0109(13)
C415 0.0517(15) 0.0789(18) 0.008(2) -0.0104(17) -0.0023(15) 0.0024(14)
C416 0.0739(17) 0.0667(17) 0.057(2) -0.0358(16) -0.0337(14) -0.0086(13)
C417 0.0527(18) 0.046(2) 0.0975(14) -0.0141(13) -0.0368(16) -0.0305(15)
C418 0.0357(18) 0.0472(15) 0.0825(16) 0.0096(14) -0.0195(14) -0.0326(13)
C419 0.0133(19) 0.0544(18) 0.0435(17) 0.0026(12) 0.0089(15) -0.0064(15)
C420 0.040(2) 0.034(2) 0.0400(18) -0.0221(15) -0.0019(14) 0.0075(16)
C421 0.0478(18) 0.018(2) 0.0636(15) -0.0142(16) -0.0156(15) -0.0017(17)
C422 0.0627(15) 0.030(3) 0.082(2) -0.0257(16) -0.0253(13) -0.0117(17)
C423 0.0512(14) 0.021(2) 0.0794(17) 0.0196(16) -0.0155(14) -0.0288(11)
C424 0.0330(17) 0.0635(16) 0.041(2) 0.0165(15) 0.0051(16) -0.0145(15)
C425 0.0425(18) 0.0703(16) 0.020(2) -0.0133(15) 0.0060(17) 0.0020(14)
C426 0.0717(17) 0.048(2) 0.062(2) -0.0377(16) -0.0254(16) -0.0055(14)
C427 0.0570(15) 0.037(2) 0.0965(18) -0.0127(17) -0.0293(12) -0.0248(14)
C428 0.040 0.043 0.073 0.018 -0.010 -0.027
C429 0.0281(19) 0.0651(15) 0.035(2) 0.0011(16) 0.0106(17) -0.0052(14)
C430 0.0559(18) 0.0536(18) 0.0316(19) -0.0324(14) -0.0020(16) 0.0048(17)
C431 0.0386(15) 0.0485(18) 0.027(2) 0.0080(17) -0.0170(15) -0.0019(16)
C432 0.0453(16) 0.0661(17) 0.030(2) -0.0109(16) -0.0258(15) -0.0066(13)
C433 0.0442(19) 0.0601(16) 0.055(2) -0.0132(15) -0.0344(14) -0.0157(14)
C434 0.023(2) 0.0482(17) 0.0568(15) -0.0022(12) -0.0223(15) -0.0113(16)
C435 0.021(2) 0.0355(17) 0.0431(15) 0.0008(14) -0.0151(15) -0.0002(16)
C436 0.0319(18) 0.027(2) 0.0338(18) 0.0094(14) -0.0175(13) 0.0033(15)
C437 0.0455(14) 0.043(2) 0.029(2) 0.0264(17) -0.0100(15) -0.0114(12)
C438 0.0611(15) 0.0730(17) 0.029(2) -0.0223(16) -0.0248(16) 0.0001(14)
C439 0.0622(17) 0.0574(16) 0.0755(18) -0.0283(14) -0.0411(16) -0.0197(15)
C440 0.0154(18) 0.0523(14) 0.0669(17) 0.0053(12) -0.0096(16) -0.0191(13)
C441 0.0132(19) 0.0397(17) 0.0400(15) -0.0085(14) 0.0055(15) 0.0046(15)
C442 0.0434(15) 0.017(2) 0.0534(16) 0.0098(17) -0.0148(15) -0.0055(17)
C443 0.0488(13) 0.031(2) 0.056(2) 0.0215(18) -0.0127(12) -0.0170(15)
C444 0.0424(15) 0.0680(18) 0.020(2) 0.0201(17) -0.0006(14) -0.0109(13)
C445 0.0517(15) 0.0789(18) 0.008(2) -0.0104(17) -0.0023(15) 0.0024(14)
C446 0.0739(17) 0.0667(17) 0.057(2) -0.0358(16) -0.0337(14) -0.0086(13)
C447 0.0527(18) 0.046(2) 0.0975(14) -0.0141(13) -0.0368(16) -0.0305(15)
C448 0.0357(18) 0.0472(15) 0.0825(16) 0.0096(14) -0.0195(14) -0.0326(13)
C449 0.0133(19) 0.0544(18) 0.0435(17) 0.0026(12) 0.0089(15) -0.0064(15)
C450 0.040(2) 0.034(2) 0.0400(18) -0.0221(15) -0.0019(14) 0.0075(16)
C451 0.0478(18) 0.018(2) 0.0636(15) -0.0142(16) -0.0156(15) -0.0017(17)
C452 0.0627(15) 0.030(3) 0.082(2) -0.0257(16) -0.0253(13) -0.0117(17)
C453 0.0512(14) 0.021(2) 0.0794(17) 0.0196(16) -0.0155(14) -0.0288(11)
C454 0.0330(17) 0.0635(16) 0.041(2) 0.0165(15) 0.0051(16) -0.0145(15)
C455 0.0425(18) 0.0703(16) 0.020(2) -0.0133(15) 0.0060(17) 0.0020(14)
C456 0.0717(17) 0.048(2) 0.062(2) -0.0377(16) -0.0254(16) -0.0055(14)
C457 0.0570(15) 0.037(2) 0.0965(18) -0.0127(17) -0.0293(12) -0.0248(14)
C458 0.040 0.043 0.073 0.018 -0.010 -0.027
C459 0.0281(19) 0.0651(15) 0.035(2) 0.0011(16) 0.0106(17) -0.0052(14)
C460 0.0559(18) 0.0536(18) 0.0316(19) -0.0324(14) -0.0020(16) 0.0048(17)
C601 0.019(4) 0.035(3) 0.044(2) -0.012(2) -0.015(2) -0.003(3)
C602 0.021(5) 0.034(3) 0.038(2) -0.015(2) 0.004(3) -0.008(3)
C603 0.022(3) 0.029(4) 0.023(3) -0.012(2) 0.001(2) -0.002(3)
C604 0.022(3) 0.014(4) 0.030(2) -0.007(3) -0.005(2) 0.002(3)
C605 0.028(3) 0.015(5) 0.028(2) 0.005(3) -0.007(2) -0.001(3)
C606 0.029(4) 0.028(4) 0.030(3) -0.003(3) -0.014(3) 0.003(3)
C607 0.030(5) 0.047(3) 0.058(3) -0.0210(18) -0.023(3) -0.008(3)
C608 0.032(5) 0.038(2) 0.045(3) -0.0114(18) 0.009(3) -0.013(2)
C609 0.034(2) 0.028(2) 0.027(4) -0.005(3) -0.001(3) -0.003(2)
C610 0.031(3) 0.026(5) 0.046(2) -0.014(2) -0.0087(17) -0.009(3)
C611 0.035(3) 0.017(5) 0.037(3) -0.003(3) 0.0042(18) -0.005(3)
C612 0.046(2) 0.036(3) 0.027(4) -0.004(3) -0.020(3) 0.006(3)
C613 0.040(3) 0.050(3) 0.043(3) -0.018(3) -0.031(3) 0.000(2)
C614 0.034(4) 0.046(2) 0.074(3) -0.0229(18) -0.012(3) -0.020(2)
C615 0.033(4) 0.042(3) 0.065(3) -0.013(2) 0.004(3) -0.025(2)
C616 0.034(3) 0.0301(16) 0.027(4) -0.014(2) 0.018(3) -0.0057(16)
C617 0.044 0.033 0.033 -0.015 -0.016 -0.002
C618 0.041(2) 0.032(3) 0.048(3) -0.022(2) -0.022(2) -0.0111(17)
C619 0.035(2) 0.021(4) 0.057(2) -0.010(3) 0.0013(19) -0.022(2)
C620 0.052(3) 0.025(4) 0.036(4) -0.005(4) 0.007(3) -0.0055(19)
C621 0.0555(17) 0.034(3) 0.025(5) -0.005(4) -0.005(2) 0.0004(17)
C622 0.056(2) 0.0359(16) 0.026(5) -0.010(2) -0.006(3) -0.0010(16)
C623 0.0455(17) 0.048(2) 0.041(4) -0.020(2) -0.031(3) -0.0025(15)
C624 0.042(3) 0.045(3) 0.072(2) -0.021(2) -0.0142(19) -0.018(3)
C625 0.036(3) 0.033(3) 0.057(3) -0.008(2) 0.017(2) -0.031(3)
C626 0.048 0.030 0.030 -0.013 0.011 -0.007
C627 0.0506(19) 0.0403(17) 0.028(5) -0.014(2) -0.021(2) 0.0001(14)
C628 0.0408(17) 0.047(3) 0.057(3) -0.021(3) -0.027(2) -0.011(2)
C629 0.032(2) 0.041(4) 0.061(3) -0.015(2) 0.001(3) -0.026(3)
C630 0.047(2) 0.025(3) 0.038(4) -0.009(3) 0.017(3) -0.012(3)
C631 0.019(4) 0.035(3) 0.044(2) -0.012(2) -0.015(2) -0.003(3)
C632 0.021(5) 0.034(3) 0.038(2) -0.015(2) 0.004(3) -0.008(3)
C633 0.022(3) 0.029(4) 0.023(3) -0.012(2) 0.001(2) -0.002(3)
C634 0.022(3) 0.014(4) 0.030(2) -0.007(3) -0.005(2) 0.002(3)
C635 0.028(3) 0.015(5) 0.028(2) 0.005(3) -0.007(2) -0.001(3)
C636 0.029(4) 0.028(4) 0.030(3) -0.003(3) -0.014(3) 0.003(3)
C637 0.030(5) 0.047(3) 0.058(3) -0.0210(18) -0.023(3) -0.008(3)
C638 0.032(5) 0.038(2) 0.045(3) -0.0114(18) 0.009(3) -0.013(2)
C639 0.034(2) 0.028(2) 0.027(4) -0.005(3) -0.001(3) -0.003(2)
C640 0.031(3) 0.026(5) 0.046(2) -0.014(2) -0.0087(17) -0.009(3)
C641 0.035(3) 0.017(5) 0.037(3) -0.003(3) 0.0042(18) -0.005(3)
C642 0.046(2) 0.036(3) 0.027(4) -0.004(3) -0.020(3) 0.006(3)
C643 0.040(3) 0.050(3) 0.043(3) -0.018(3) -0.031(3) 0.000(2)
C644 0.034(4) 0.046(2) 0.074(3) -0.0229(18) -0.012(3) -0.020(2)
C645 0.033(4) 0.042(3) 0.065(3) -0.013(2) 0.004(3) -0.025(2)
C646 0.034(3) 0.0301(16) 0.027(4) -0.014(2) 0.018(3) -0.0057(16)
C647 0.044 0.033 0.033 -0.015 -0.016 -0.002
C648 0.041(2) 0.032(3) 0.048(3) -0.022(2) -0.022(2) -0.0111(17)
C649 0.035(2) 0.021(4) 0.057(2) -0.010(3) 0.0013(19) -0.022(2)
C650 0.052(3) 0.025(4) 0.036(4) -0.005(4) 0.007(3) -0.0055(19)
C651 0.0555(17) 0.034(3) 0.025(5) -0.005(4) -0.005(2) 0.0004(17)
C652 0.056(2) 0.0359(16) 0.026(5) -0.010(2) -0.006(3) -0.0010(16)
C653 0.0455(17) 0.048(2) 0.041(4) -0.020(2) -0.031(3) -0.0025(15)
C654 0.042(3) 0.045(3) 0.072(2) -0.021(2) -0.0142(19) -0.018(3)
C655 0.036(3) 0.033(3) 0.057(3) -0.008(2) 0.017(2) -0.031(3)
C656 0.048 0.030 0.030 -0.013 0.011 -0.007
C657 0.0506(19) 0.0403(17) 0.028(5) -0.014(2) -0.021(2) 0.0001(14)
C658 0.0408(17) 0.047(3) 0.057(3) -0.021(3) -0.027(2) -0.011(2)
C659 0.032(2) 0.041(4) 0.061(3) -0.015(2) 0.001(3) -0.026(3)
C660 0.047(2) 0.025(3) 0.038(4) -0.009(3) 0.017(3) -0.012(3)
Cl1 0.0170(5) 0.0281(7) 0.0405(9) -0.0067(6) -0.0025(5) -0.0076(5)
Cl2 0.0468(8) 0.0170(7) 0.0379(9) 0.0002(6) -0.0131(6) -0.0095(6)
C51 0.0198(18) 0.022(2) 0.017(2) -0.0014(18) -0.0059(17) -0.0106(15)
C52 0.0316(19) 0.022(2) 0.010(2) -0.0006(17) -0.0133(18) -0.0088(16)
C53 0.027(2) 0.035(3) 0.026(3) -0.012(2) -0.009(2) -0.0015(19)
C54 0.027(2) 0.046(3) 0.024(3) -0.018(2) 0.004(2) -0.0128(19)
C55 0.029(2) 0.040(3) 0.023(3) -0.007(2) -0.001(2) -0.020(2)
C56 0.0211(18) 0.023(2) 0.020(3) 0.0025(19) -0.0128(18) -0.0099(17)
Cl11 0.114(13) 0.106(13) 0.117(14) -0.023(10) -0.030(10) -0.055(10)
Cl12 0.130(14) 0.127(15) 0.130(15) -0.019(11) -0.031(11) -0.051(11)
Cl3 0.0440(9) 0.0476(10) 0.0342(9) -0.0121(7) 0.0022(7) -0.0254(8)
Cl4 0.0276(7) 0.0342(8) 0.0376(9) -0.0223(7) -0.0139(6) -0.0017(6)
C61 0.009(2) 0.027(2) 0.034(2) -0.0157(19) -0.006(2) 0.0011(18)
C62 0.017(2) 0.028(3) 0.034(2) -0.017(2) -0.007(2) -0.002(2)
C63 0.066(6) 0.024(4) 0.039(3) -0.011(3) -0.023(4) -0.013(3)
C64 0.056(3) 0.023(3) 0.039(3) -0.011(2) -0.028(3) -0.001(2)
C65 0.025(2) 0.028(3) 0.037(3) -0.025(2) -0.016(2) 0.008(2)
C66 0.017(3) 0.041(4) 0.039(3) -0.026(2) 0.000(3) -0.009(3)
Cl9 0.093(9) 0.102(10) 0.099(10) -0.025(8) -0.014(8) -0.042(8)
Cl10 0.084(8) 0.065(7) 0.067(7) -0.015(6) -0.037(6) -0.013(6)
Cl5 0.0181(10) 0.0499(16) 0.0527(17) -0.0337(14) -0.0038(11) -0.0038(10)
Cl6 0.0484(15) 0.0337(15) 0.0514(18) 0.0166(13) -0.0204(14) -0.0212(12)
C71 0.018(3) 0.029(3) 0.013(4) -0.002(3) -0.005(3) -0.003(2)
C72 0.020(3) 0.023(3) 0.004(4) 0.003(3) -0.008(3) -0.003(2)
C73 0.016(3) 0.022(3) 0.045(6) -0.009(4) -0.016(4) 0.000(3)
C74 0.031(4) 0.037(4) 0.041(6) -0.009(5) -0.004(4) -0.017(3)
C75 0.040(4) 0.032(4) 0.035(5) -0.007(4) -0.011(4) -0.022(3)
C76 0.039(3) 0.024(4) 0.038(6) 0.002(4) -0.010(4) -0.008(3)
Cl7 0.0306(13) 0.0436(19) 0.049(2) -0.0002(16) -0.0103(14) -0.0176(13)
Cl8 0.067(2) 0.0297(17) 0.040(2) -0.0021(14) -0.0085(16) -0.0178(15)
C81 0.031(3) 0.029(4) 0.036(6) -0.007(4) -0.012(4) -0.011(3)
C82 0.039(4) 0.027(4) 0.024(6) -0.006(4) 0.000(5) -0.006(3)
C83 0.036(4) 0.025(4) 0.039(6) -0.008(4) -0.010(5) -0.001(3)
C84 0.037(4) 0.035(4) 0.021(5) -0.015(4) 0.000(4) -0.011(3)
C85 0.038(4) 0.032(4) 0.027(6) -0.004(5) 0.003(4) -0.012(3)
C86 0.033(4) 0.036(4) 0.047(7) -0.004(5) -0.010(4) -0.016(4)

loop_
_atom_type_symbol
_atom_type_description
_atom_type_scat_dispersion_real
_atom_type_scat_dispersion_imag
_atom_type_scat_source
C C 0.0033 0.0016 'International Tables Vol C Tables 4.2.6.8 and 6.1.1.4'
H H 0.0000 0.0000 'International Tables Vol C Tables 4.2.6.8 and 6.1.1.4'
N N 0.0061 0.0033 'International Tables Vol C Tables 4.2.6.8 and 6.1.1.4'
Cl Cl 0.1484 0.1585 'International Tables Vol C Tables 4.2.6.8 and 6.1.1.4'
Fe Fe 0.3463 0.8444 'International Tables Vol C Tables 4.2.6.8 and 6.1.1.4'

loop_
_geom_angle_atom_site_label_1
_geom_angle_atom_site_label_2
_geom_angle_atom_site_label_3
_geom_angle
N11 Fe1 N14 90.02(12)
N11 Fe1 N13 179.08(14)
N14 Fe1 N13 89.63(12)
N11 Fe1 N12 89.98(13)
N14 Fe1 N12 178.90(14)
N13 Fe1 N12 90.36(13)
C101 N11 C104 104.1(3)
C101 N11 Fe1 128.2(3)
C104 N11 Fe1 127.5(3)
C108 N12 C105 105.3(3)
C108 N12 Fe1 127.2(3)
C105 N12 Fe1 127.4(3)
C112 N13 C109 104.4(3)
C112 N13 Fe1 127.7(3)
C109 N13 Fe1 127.5(3)
C116 N14 C113 105.3(3)
C116 N14 Fe1 127.4(3)
C113 N14 Fe1 127.3(2)
N11 C101 C117 123.6(4)
N11 C101 C102 111.7(4)
C117 C101 C102 124.7(4)
C103 C102 C101 106.8(4)
C103 C102 C121 128.8(4)
C101 C102 C121 124.1(4)
C102 C103 C104 105.9(4)
C102 C103 C122 127.7(4)
C104 C103 C122 126.1(4)
C118 C104 N11 124.6(4)
C118 C104 C103 123.8(4)
N11 C104 C103 111.5(3)
C118 C105 N12 124.4(4)
C118 C105 C106 124.9(4)
N12 C105 C106 110.6(4)
C107 C106 C105 107.0(4)
C107 C106 C123 128.3(4)
C105 C106 C123 124.7(4)
C106 C107 C108 106.6(3)
C106 C107 C124 128.2(4)
C108 C107 C124 125.1(4)
N12 C108 C119 125.6(4)
N12 C108 C107 110.4(4)
C119 C108 C107 124.0(4)
N13 C109 C119 123.6(4)
N13 C109 C110 110.6(3)
C119 C109 C110 125.7(3)
C111 C110 C109 107.5(3)
C111 C110 C125 127.4(4)
C109 C110 C125 125.1(4)
C110 C111 C112 106.0(3)
C110 C111 C126 128.6(3)
C112 C111 C126 125.3(3)
N13 C112 C120 125.1(3)
N13 C112 C111 111.5(3)
C120 C112 C111 123.3(3)
C120 C113 N14 126.0(3)
C120 C113 C114 122.8(4)
N14 C113 C114 111.2(3)
C115 C114 C113 105.4(3)
C115 C114 C127 129.4(4)
C113 C114 C127 125.2(3)
C114 C115 C116 107.2(3)
C114 C115 C128 127.8(4)
C116 C115 C128 124.9(4)
N14 C116 C117 124.7(4)
N14 C116 C115 110.9(3)
C117 C116 C115 124.3(3)
C116 C117 C101 126.0(4)
C104 C118 C105 125.9(4)
C108 C119 C109 125.8(4)
C113 C120 C112 124.0(4)
C102 C121 C129 112.7(4)
C103 C122 C130 112.6(3)
C106 C123 C131 111.5(4)
C107 C124 C132 111.0(4)
C110 C125 C133 111.6(4)
C111 C126 C134 111.2(4)
C114 C127 C135 110.7(4)
C115 C128 C136 113.9(4)
N21 Fe2 N23 179.36(13)
N21 Fe2 N24 90.96(13)
N23 Fe2 N24 89.67(13)
N21 Fe2 N22 89.24(13)
N23 Fe2 N22 90.14(13)
N24 Fe2 N22 179.55(14)
C204 N21 C201 104.9(3)
C204 N21 Fe2 126.6(3)
C201 N21 Fe2 128.4(3)
C213 N22 C216 104.7(3)
C213 N22 Fe2 127.2(3)
C216 N22 Fe2 127.7(3)
C212 N23 C209 104.2(3)
C212 N23 Fe2 127.7(3)
C209 N23 Fe2 127.8(3)
C208 N24 C205 105.2(3)
C208 N24 Fe2 127.7(3)
C205 N24 Fe2 127.0(3)
C217 C201 N21 124.2(4)
C217 C201 C202 124.5(4)
N21 C201 C202 111.3(4)
C203 C202 C201 106.4(4)
C203 C202 C221 128.5(4)
C201 C202 C221 124.9(4)
C202 C203 C204 107.2(4)
C202 C203 C222 128.6(4)
C204 C203 C222 124.0(4)
C218 C204 N21 124.9(4)
C218 C204 C203 124.8(4)
N21 C204 C203 110.3(4)
C218 C205 N24 123.9(4)
C218 C205 C206 125.6(4)
N24 C205 C206 110.5(3)
C207 C206 C205 106.3(3)
C207 C206 C223 128.8(4)
C205 C206 C223 124.8(4)
C206 C207 C208 106.5(3)
C206 C207 C224 127.8(4)
C208 C207 C224 125.5(3)
C219 C208 N24 125.1(3)
C219 C208 C207 123.4(4)
N24 C208 C207 111.4(3)
C219 C209 N23 124.2(3)
C219 C209 C210 123.4(4)
N23 C209 C210 112.3(3)
C211 C210 C209 105.8(3)
C211 C210 C225 128.4(3)
C209 C210 C225 125.8(3)
C210 C211 C212 107.1(3)
C210 C211 C226 128.3(4)
C212 C211 C226 124.3(4)
C220 C212 N23 123.5(4)
C220 C212 C211 125.8(4)
N23 C212 C211 110.6(3)
C220 C213 N22 124.2(4)
C220 C213 C214 124.8(4)
N22 C213 C214 111.0(4)
C215 C214 C213 106.5(4)
C215 C214 C227 128.7(4)
C213 C214 C227 124.7(4)
C214 C215 C216 106.5(4)
C214 C215 C228 128.4(4)
C216 C215 C228 124.9(4)
C217 C216 N22 124.9(4)
C217 C216 C215 123.8(4)
N22 C216 C215 111.3(4)
C216 C217 C201 125.3(4)
C204 C218 C205 126.6(4)
C208 C219 C209 125.3(4)
C213 C220 C212 127.0(4)
C202 C221 C229 112.7(4)
C203 C222 C230 112.0(4)
C206 C223 C231 113.1(3)
C207 C224 C232 112.6(4)
C210 C225 C233 111.3(4)
C211 C226 C234 113.0(4)
C214 C227 C235 111.9(4)
C215 C228 C236 112.3(4)
C302 C301 C306 119.96(8)
C302 C301 C307 120.06(8)
C306 C301 C307 107.87(11)
C301 C302 C308 119.92(8)
C301 C302 C303 119.94(8)
C308 C302 C303 108.80(11)
C304 C303 C309 119.93(8)
C304 C303 C302 120.08(8)
C309 C303 C302 107.49(11)
C303 C304 C305 119.97(8)
C303 C304 C310 120.10(8)
C305 C304 C310 108.31(11)
C306 C305 C311 120.06(8)
C306 C305 C304 119.95(8)
C311 C305 C304 107.75(11)
C305 C306 C312 119.92(8)
C305 C306 C301 120.10(8)
C312 C306 C301 107.99(11)
C314 C307 C313 120.02(8)
C314 C307 C301 120.01(8)
C313 C307 C301 108.19(11)
C315 C308 C316 120.10(8)
C315 C308 C302 119.99(8)
C316 C308 C302 107.12(12)
C317 C309 C316 120.07(8)
C317 C309 C303 119.96(8)
C316 C309 C303 107.97(11)
C318 C310 C319 120.04(8)
C318 C310 C304 119.97(8)
C319 C310 C304 107.68(11)
C320 C311 C319 120.06(8)
C320 C311 C305 120.03(8)
C319 C311 C305 108.12(11)
C321 C312 C313 120.13(8)
C321 C312 C306 120.02(8)
C313 C312 C306 108.12(11)
C323 C313 C307 120.06(8)
C323 C313 C312 119.95(8)
C307 C313 C312 107.84(11)
C307 C314 C315 119.91(8)
C307 C314 C324 119.93(8)
C315 C314 C324 108.55(11)
C308 C315 C314 120.10(8)
C308 C315 C325 119.94(8)
C314 C315 C325 107.71(12)
C326 C316 C309 119.98(8)
C326 C316 C308 119.96(8)
C309 C316 C308 108.61(11)
C309 C317 C327 119.96(8)
C309 C317 C318 120.12(8)
C327 C317 C318 107.15(11)
C310 C318 C317 119.91(8)
C310 C318 C328 119.91(8)
C317 C318 C328 109.42(11)
C329 C319 C311 119.97(8)
C329 C319 C310 120.01(8)
C311 C319 C310 108.14(11)
C311 C320 C321 119.91(8)
C311 C320 C330 119.98(8)
C321 C320 C330 108.12(11)
C312 C321 C320 120.06(8)
C312 C321 C322 119.93(8)
C320 C321 C322 107.83(11)
C357 C322 C356 120.02(8)
C357 C322 C321 119.95(8)
C356 C322 C321 108.16(11)
C313 C323 C357 119.94(8)
C313 C323 C358 119.91(8)
C357 C323 C358 108.11(12)
C358 C324 C314 120.05(8)
C358 C324 C359 120.04(8)
C314 C324 C359 107.44(11)
C360 C325 C359 120.08(8)
C360 C325 C315 120.00(8)
C359 C325 C315 107.95(11)
C316 C326 C352 119.93(8)
C316 C326 C360 119.90(8)
C352 C326 C360 107.98(11)
C352 C327 C353 120.09(8)
C352 C327 C317 119.99(8)
C353 C327 C317 107.95(12)
C354 C328 C353 120.05(8)
C354 C328 C318 119.99(8)
C353 C328 C318 106.46(12)
C319 C329 C354 119.95(8)
C319 C329 C355 120.00(8)
C354 C329 C355 107.71(11)
C355 C330 C356 120.04(8)
C355 C330 C320 119.93(8)
C356 C330 C320 107.98(11)
C332 C331 C337 120.13(8)
C332 C331 C336 119.88(8)
C337 C331 C336 108.02(11)
C331 C332 C333 120.07(8)
C331 C332 C338 119.95(8)
C333 C332 C338 108.52(11)
C334 C333 C339 119.92(8)
C334 C333 C332 120.02(8)
C339 C333 C332 107.75(11)
C333 C334 C335 119.90(8)
C333 C334 C340 120.07(8)
C335 C334 C340 108.09(11)
C336 C335 C334 120.11(8)
C336 C335 C341 120.12(8)
C334 C335 C341 107.94(11)
C335 C336 C342 119.92(8)
C335 C336 C331 120.02(8)
C342 C336 C331 108.25(11)
C344 C337 C343 120.02(8)
C344 C337 C331 119.91(8)
C343 C337 C331 107.60(11)
C345 C338 C346 120.02(8)
C345 C338 C332 119.90(8)
C346 C338 C332 107.30(12)
C347 C339 C346 120.01(8)
C347 C339 C333 120.02(8)
C346 C339 C333 107.87(11)
C348 C340 C349 120.00(8)
C348 C340 C334 119.97(8)
C349 C340 C334 107.86(11)
C350 C341 C349 120.00(8)
C350 C341 C335 119.95(8)
C349 C341 C335 108.02(11)
C351 C342 C343 120.10(8)
C351 C342 C336 119.97(8)
C343 C342 C336 107.49(11)
C353 C343 C342 119.91(8)
C353 C343 C337 120.01(8)
C342 C343 C337 108.63(11)
C337 C344 C345 119.96(8)
C337 C344 C354 119.93(8)
C345 C344 C354 108.62(11)
C338 C345 C344 120.14(8)
C338 C345 C355 120.04(8)
C344 C345 C355 107.18(12)
C356 C346 C339 119.99(8)
C356 C346 C338 119.94(8)
C339 C346 C338 108.54(11)
C339 C347 C348 120.07(8)
C339 C347 C357 119.99(8)
C348 C347 C357 107.20(11)
C340 C348 C347 119.94(8)
C340 C348 C358 119.97(8)
C347 C348 C358 108.90(11)
C359 C349 C341 120.06(8)
C359 C349 C340 120.05(8)
C341 C349 C340 108.10(11)
C341 C350 C351 119.96(8)
C341 C350 C360 119.96(8)
C351 C350 C360 107.98(11)
C342 C351 C350 120.09(8)
C342 C351 C352 119.99(8)
C350 C351 C352 108.10(11)
C327 C352 C351 119.91(8)
C327 C352 C326 120.06(8)
C351 C352 C326 107.96(11)
C343 C353 C328 119.95(8)
C343 C353 C327 120.00(8)
C328 C353 C327 109.00(11)
C328 C354 C329 120.08(8)
C328 C354 C344 120.01(8)
C329 C354 C344 107.79(11)
C330 C355 C329 120.06(8)
C330 C355 C345 119.94(8)
C329 C355 C345 108.69(11)
C346 C356 C322 119.99(8)
C346 C356 C330 120.01(8)
C322 C356 C330 107.91(11)
C322 C357 C347 120.00(8)
C322 C357 C323 120.09(8)
C347 C357 C323 108.42(11)
C324 C358 C323 120.03(8)
C324 C358 C348 119.99(8)
C323 C358 C348 107.36(11)
C349 C359 C325 119.91(8)
C349 C359 C324 119.94(8)
C325 C359 C324 108.34(11)
C325 C360 C350 119.99(8)
C325 C360 C326 120.09(8)
C350 C360 C326 107.99(11)
C502 C501 C506 119.89(17)
C502 C501 C507 120.14(17)
C506 C501 C507 107.80(13)
C501 C502 C508 119.81(17)
C501 C502 C503 119.95(17)
C508 C502 C503 108.73(13)
C504 C503 C509 119.87(17)
C504 C503 C502 120.10(17)
C509 C503 C502 107.55(13)
C503 C504 C505 119.95(17)
C503 C504 C510 120.23(17)
C505 C504 C510 108.35(13)
C506 C505 C511 120.21(17)
C506 C505 C504 119.97(17)
C511 C505 C504 107.76(13)
C505 C506 C512 119.84(17)
C505 C506 C501 120.14(17)
C512 C506 C501 108.07(13)
C514 C507 C513 120.00(17)
C514 C507 C501 120.03(17)
C513 C507 C501 108.22(13)
C515 C508 C516 120.14(17)
C515 C508 C502 119.98(17)
C516 C508 C502 107.14(13)
C517 C509 C516 120.22(17)
C517 C509 C503 119.90(17)
C516 C509 C503 107.93(13)
C518 C510 C519 120.06(17)
C518 C510 C504 119.92(17)
C519 C510 C504 107.61(13)
C520 C511 C505 119.99(17)
C520 C511 C519 120.04(17)
C505 C511 C519 108.10(13)
C521 C512 C513 120.29(17)
C521 C512 C506 119.97(17)
C513 C512 C506 108.07(13)
C523 C513 C512 119.86(17)
C523 C513 C507 120.04(17)
C512 C513 C507 107.84(13)
C507 C514 C515 119.78(17)
C507 C514 C524 119.95(17)
C515 C514 C524 108.58(13)
C508 C515 C514 120.25(17)
C508 C515 C525 119.91(17)
C514 C515 C525 107.70(13)
C526 C516 C509 119.93(17)
C526 C516 C508 119.95(17)
C509 C516 C508 108.64(13)
C509 C517 C527 119.86(17)
C509 C517 C518 120.23(17)
C527 C517 C518 107.18(13)
C510 C518 C517 119.82(17)
C510 C518 C528 119.81(17)
C517 C518 C528 109.40(13)
C529 C519 C511 119.94(17)
C529 C519 C510 120.04(17)
C511 C519 C510 108.18(13)
C511 C520 C521 119.80(17)
C511 C520 C530 120.00(17)
C521 C520 C530 108.17(13)
C512 C521 C520 120.19(17)
C512 C521 C522 119.78(17)
C520 C521 C522 107.75(13)
C557 C522 C556 119.91(17)
C557 C522 C521 119.96(17)
C556 C522 C521 108.24(13)
C513 C523 C557 119.94(17)
C513 C523 C558 119.97(17)
C557 C523 C558 108.11(13)
C558 C524 C514 120.08(17)
C558 C524 C559 120.09(17)
C514 C524 C559 107.41(13)
C560 C525 C559 120.12(17)
C560 C525 C515 120.03(17)
C559 C525 C515 107.94(13)
C516 C526 C552 119.87(17)
C516 C526 C560 119.86(17)
C552 C526 C560 107.97(13)
C552 C527 C553 120.22(17)
C552 C527 C517 119.97(17)
C553 C527 C517 107.89(13)
C554 C528 C553 120.16(17)
C554 C528 C518 120.07(17)
C553 C528 C518 106.43(13)
C519 C529 C554 119.93(17)
C519 C529 C555 120.06(17)
C554 C529 C555 107.74(13)
C555 C530 C556 119.99(17)
C555 C530 C520 119.91(17)
C556 C530 C520 107.97(13)
C532 C531 C537 120.28(17)
C532 C531 C536 119.73(17)
C537 C531 C536 108.00(13)
C531 C532 C538 119.84(17)
C531 C532 C533 120.24(17)
C538 C532 C533 108.48(13)
C534 C533 C539 119.89(17)
C534 C533 C532 120.00(17)
C539 C533 C532 107.74(13)
C533 C534 C535 119.75(17)
C533 C534 C540 120.11(17)
C535 C534 C540 108.07(13)
C536 C535 C541 120.28(17)
C536 C535 C534 120.30(17)
C541 C535 C534 107.94(13)
C535 C536 C542 119.82(17)
C535 C536 C531 119.98(17)
C542 C536 C531 108.22(13)
C544 C537 C543 120.11(17)
C544 C537 C531 119.87(17)
C543 C537 C531 107.63(13)
C545 C538 C546 120.01(17)
C545 C538 C532 119.87(17)
C546 C538 C532 107.38(13)
C547 C539 C546 119.83(17)
C547 C539 C533 120.02(17)
C546 C539 C533 107.90(13)
C548 C540 C549 120.00(17)
C548 C540 C534 119.95(17)
C549 C540 C534 107.85(13)
C550 C541 C549 119.88(17)
C550 C541 C535 119.85(17)
C549 C541 C535 108.02(13)
C551 C542 C543 120.24(17)
C551 C542 C536 119.90(17)
C543 C542 C536 107.51(13)
C553 C543 C542 119.81(17)
C553 C543 C537 119.98(17)
C542 C543 C537 108.64(13)
C537 C544 C545 119.88(17)
C537 C544 C554 119.87(17)
C545 C544 C554 108.64(13)
C538 C545 C544 120.25(17)
C538 C545 C555 120.09(17)
C544 C545 C555 107.18(13)
C556 C546 C539 120.02(17)
C556 C546 C538 119.88(17)
C539 C546 C538 108.48(13)
C539 C547 C548 120.11(17)
C539 C547 C557 120.15(17)
C548 C547 C557 107.22(13)
C540 C548 C547 119.93(17)
C540 C548 C558 119.99(17)
C547 C548 C558 108.87(13)
C559 C549 C541 120.18(17)
C559 C549 C540 120.05(17)
C541 C549 C540 108.12(13)
C541 C550 C551 119.92(17)
C541 C550 C560 120.01(17)
C551 C550 C560 108.00(13)
C542 C551 C550 120.22(17)
C542 C551 C552 119.95(17)
C550 C551 C552 108.12(13)
C527 C552 C526 120.15(17)
C527 C552 C551 119.81(17)
C526 C552 C551 107.95(13)
C543 C553 C528 119.88(17)
C543 C553 C527 119.96(17)
C528 C553 C527 109.07(13)
C528 C554 C529 120.08(17)
C528 C554 C544 119.97(17)
C529 C554 C544 107.74(13)
C530 C555 C545 119.93(17)
C530 C555 C529 120.04(17)
C545 C555 C529 108.68(13)
C546 C556 C522 120.10(17)
C546 C556 C530 120.09(17)
C522 C556 C530 107.87(13)
C522 C557 C523 120.17(17)
C522 C557 C547 119.99(17)
C523 C557 C547 108.42(13)
C524 C558 C548 119.93(17)
C524 C558 C523 119.96(17)
C548 C558 C523 107.37(13)
C549 C559 C525 119.84(17)
C549 C559 C524 119.93(17)
C525 C559 C524 108.37(13)
C525 C560 C550 119.98(17)
C525 C560 C526 120.11(17)
C550 C560 C526 107.96(13)
C402 C401 C406 119.78(16)
C402 C401 C407 120.12(16)
C406 C401 C407 107.80(12)
C401 C402 C403 119.87(16)
C401 C402 C408 119.65(16)
C403 C402 C408 108.67(12)
C404 C403 C409 119.67(16)
C404 C403 C402 120.29(16)
C409 C403 C402 107.59(12)
C403 C404 C405 119.81(16)
C403 C404 C410 120.39(16)
C405 C404 C410 108.35(12)
C406 C405 C411 120.29(16)
C406 C405 C404 119.95(16)
C411 C405 C404 107.77(12)
C405 C406 C412 119.76(16)
C405 C406 C401 120.29(16)
C412 C406 C401 108.09(12)
C414 C407 C413 119.91(16)
C414 C407 C401 120.15(16)
C413 C407 C401 108.20(12)
C415 C408 C416 120.09(16)
C415 C408 C402 120.15(16)
C416 C408 C402 107.14(12)
C417 C409 C416 120.30(16)
C417 C409 C403 120.00(16)
C416 C409 C403 107.92(12)
C418 C410 C404 119.92(16)
C418 C410 C419 120.06(16)
C404 C410 C419 107.59(12)
C420 C411 C405 119.99(16)
C420 C411 C419 120.00(16)
C405 C411 C419 108.10(12)
C421 C412 C406 119.99(16)
C421 C412 C413 120.30(16)
C406 C412 C413 108.04(12)
C423 C413 C407 120.04(16)
C423 C413 C412 119.75(16)
C407 C413 C412 107.86(13)
C407 C414 C415 119.71(16)
C407 C414 C424 120.02(16)
C415 C414 C424 108.60(12)
C408 C415 C414 120.21(16)
C408 C415 C425 120.06(16)
C414 C415 C425 107.68(12)
C426 C416 C409 119.84(16)
C426 C416 C408 119.92(16)
C409 C416 C408 108.68(13)
C409 C417 C427 119.87(16)
C409 C417 C418 120.29(16)
C427 C417 C418 107.17(12)
C410 C418 C417 119.71(16)
C410 C418 C428 119.80(16)
C417 C418 C428 109.41(12)
C429 C419 C411 119.88(16)
C429 C419 C410 120.01(16)
C411 C419 C410 108.18(12)
C411 C420 C421 119.71(16)
C411 C420 C430 120.11(16)
C421 C420 C430 108.16(12)
C412 C421 C420 120.26(16)
C412 C421 C422 119.84(16)
C420 C421 C422 107.73(12)
C457 C422 C456 119.80(16)
C457 C422 C421 119.87(16)
C456 C422 C421 108.30(12)
C413 C423 C457 120.04(16)
C413 C423 C458 120.06(16)
C457 C423 C458 108.10(12)
C458 C424 C414 120.13(16)
C458 C424 C459 120.13(16)
C414 C424 C459 107.44(12)
C460 C425 C459 120.04(16)
C460 C425 C415 119.87(16)
C459 C425 C415 107.94(12)
C416 C426 C452 119.90(16)
C416 C426 C460 119.91(16)
C452 C426 C460 107.99(12)
C452 C427 C453 120.27(16)
C452 C427 C417 119.88(16)
C453 C427 C417 107.92(13)
C454 C428 C453 120.30(16)
C454 C428 C418 120.09(16)
C453 C428 C418 106.44(12)
C419 C429 C454 119.93(16)
C419 C429 C455 120.13(16)
C454 C429 C455 107.65(12)
C455 C430 C456 119.96(16)
C455 C430 C420 119.83(16)
C456 C430 C420 108.02(12)
C432 C431 C437 120.21(16)
C432 C431 C436 119.59(16)
C437 C431 C436 107.96(12)
C431 C432 C438 119.79(16)
C431 C432 C433 120.32(16)
C438 C432 C433 108.49(12)
C434 C433 C439 119.78(16)
C434 C433 C432 120.07(16)
C439 C433 C432 107.72(12)
C433 C434 C435 119.60(16)
C433 C434 C440 120.14(16)
C435 C434 C440 108.08(12)
C436 C435 C441 120.19(16)
C436 C435 C434 120.39(16)
C441 C435 C434 107.91(12)
C435 C436 C442 119.82(16)
C435 C436 C431 120.02(16)
C442 C436 C431 108.20(12)
C444 C437 C443 120.19(16)
C444 C437 C431 119.98(16)
C443 C437 C431 107.66(12)
C445 C438 C446 119.88(16)
C445 C438 C432 119.97(16)
C446 C438 C432 107.38(13)
C447 C439 C446 119.71(16)
C447 C439 C433 120.07(16)
C446 C439 C433 107.91(12)
C448 C440 C449 119.85(16)
C448 C440 C434 119.98(16)
C449 C440 C434 107.79(12)
C450 C441 C449 119.85(16)
C450 C441 C435 119.96(16)
C449 C441 C435 108.05(12)
C451 C442 C443 120.23(16)
C451 C442 C436 119.97(16)
C443 C442 C436 107.56(12)
C453 C443 C442 119.75(16)
C453 C443 C437 119.88(16)
C442 C443 C437 108.62(12)
C437 C444 C445 119.86(16)
C437 C444 C454 119.90(16)
C445 C444 C454 108.59(12)
C438 C445 C444 120.19(16)
C438 C445 C455 120.24(16)
C444 C445 C455 107.21(12)
C456 C446 C438 119.91(16)
C456 C446 C439 120.05(16)
C438 C446 C439 108.49(12)
C439 C447 C448 120.17(16)
C439 C447 C457 120.22(16)
C448 C447 C457 107.19(12)
C440 C448 C447 119.85(16)
C440 C448 C458 120.07(16)
C447 C448 C458 108.91(12)
C459 C449 C441 120.16(16)
C459 C449 C440 120.21(16)
C441 C449 C440 108.16(12)
C441 C450 C451 119.90(16)
C441 C450 C460 120.08(16)
C451 C450 C460 108.04(12)
C442 C451 C450 120.17(16)
C442 C451 C452 120.05(16)
C450 C451 C452 108.12(12)
C427 C452 C451 119.70(16)
C427 C452 C426 120.21(16)
C451 C452 C426 107.92(12)
C443 C453 C428 119.89(16)
C443 C453 C427 120.00(16)
C428 C453 C427 109.05(12)
C428 C454 C429 120.09(16)
C428 C454 C444 119.83(16)
C429 C454 C444 107.82(12)
C430 C455 C445 119.87(16)
C430 C455 C429 120.04(16)
C445 C455 C429 108.73(12)
C446 C456 C422 120.16(16)
C446 C456 C430 120.14(16)
C422 C456 C430 107.79(12)
C422 C457 C423 120.19(16)
C422 C457 C447 120.05(16)
C423 C457 C447 108.47(12)
C424 C458 C423 119.84(16)
C424 C458 C448 119.88(16)
C423 C458 C448 107.31(13)
C449 C459 C425 119.93(16)
C449 C459 C424 119.84(16)
C425 C459 C424 108.33(12)
C425 C460 C450 119.95(16)
C425 C460 C426 120.15(16)
C450 C460 C426 107.93(12)
C602 C601 C606 119.92(17)
C602 C601 C607 120.14(17)
C606 C601 C607 107.81(13)
C601 C602 C608 119.79(17)
C601 C602 C603 119.92(17)
C608 C602 C603 108.69(13)
C604 C603 C609 119.82(17)
C604 C603 C602 120.11(17)
C609 C603 C602 107.56(13)
C603 C604 C605 119.95(17)
C603 C604 C610 120.28(17)
C605 C604 C610 108.31(13)
C606 C605 C611 120.21(17)
C606 C605 C604 119.96(17)
C611 C605 C604 107.77(13)
C605 C606 C601 120.14(17)
C605 C606 C612 119.88(17)
C601 C606 C612 108.08(13)
C614 C607 C613 120.03(17)
C614 C607 C601 120.01(17)
C613 C607 C601 108.20(13)
C615 C608 C616 120.14(17)
C615 C608 C602 120.02(17)
C616 C608 C602 107.17(13)
C617 C609 C616 120.23(17)
C617 C609 C603 119.90(17)
C616 C609 C603 107.93(13)
C618 C610 C619 120.04(17)
C618 C610 C604 119.90(17)
C619 C610 C604 107.65(13)
C620 C611 C605 119.96(17)
C620 C611 C619 120.04(17)
C605 C611 C619 108.12(13)
C621 C612 C613 120.27(17)
C621 C612 C606 119.92(17)
C613 C612 C606 108.05(13)
C623 C613 C607 120.02(17)
C623 C613 C612 119.86(17)
C607 C613 C612 107.86(13)
C607 C614 C615 119.84(17)
C607 C614 C624 119.95(17)
C615 C614 C624 108.57(13)
C608 C615 C614 120.19(17)
C608 C615 C625 119.90(17)
C614 C615 C625 107.72(13)
C626 C616 C609 119.91(17)
C626 C616 C608 119.98(17)
C609 C616 C608 108.64(13)
C609 C617 C627 119.89(17)
C609 C617 C618 120.28(17)
C627 C617 C618 107.18(13)
C610 C618 C617 119.80(17)
C610 C618 C628 119.81(17)
C617 C618 C628 109.40(13)
C629 C619 C611 119.99(17)
C629 C619 C610 120.08(17)
C611 C619 C610 108.14(13)
C611 C620 C621 119.83(17)
C611 C620 C630 119.98(17)
C621 C620 C630 108.19(13)
C612 C621 C620 120.20(17)
C612 C621 C622 119.79(17)
C620 C621 C622 107.73(13)
C657 C622 C656 119.89(17)
C657 C622 C621 119.95(17)
C656 C622 C621 108.25(13)
C613 C623 C657 119.94(17)
C613 C623 C658 119.95(17)
C657 C623 C658 108.12(13)
C658 C624 C614 120.05(17)
C658 C624 C659 120.10(17)
C614 C624 C659 107.43(13)
C660 C625 C615 120.04(17)
C660 C625 C659 120.07(17)
C615 C625 C659 107.93(13)
C616 C626 C652 119.86(17)
C616 C626 C660 119.82(17)
C652 C626 C660 107.95(13)
C652 C627 C653 120.23(17)
C652 C627 C617 119.91(17)
C653 C627 C617 107.91(13)
C654 C628 C653 120.16(17)
C654 C628 C618 120.07(17)
C653 C628 C618 106.43(13)
C619 C629 C654 119.87(17)
C619 C629 C655 120.00(17)
C654 C629 C655 107.71(13)
C655 C630 C656 119.97(17)
C655 C630 C620 119.94(17)
C656 C630 C620 107.95(13)
C632 C631 C637 120.21(17)
C632 C631 C636 119.71(17)
C637 C631 C636 108.00(13)
C631 C632 C638 119.88(17)
C631 C632 C633 120.24(17)
C638 C632 C633 108.48(13)
C634 C633 C639 119.87(17)
C634 C633 C632 120.04(17)
C639 C633 C632 107.74(13)
C633 C634 C635 119.72(17)
C633 C634 C640 120.10(17)
C635 C634 C640 108.08(13)
C636 C635 C641 120.23(17)
C636 C635 C634 120.28(17)
C641 C635 C634 107.91(13)
C635 C636 C642 119.82(17)
C635 C636 C631 120.01(17)
C642 C636 C631 108.22(13)
C644 C637 C643 120.09(17)
C644 C637 C631 119.89(17)
C643 C637 C631 107.62(13)
C645 C638 C646 119.95(17)
C645 C638 C632 119.90(17)
C646 C638 C632 107.37(13)
C647 C639 C646 119.79(17)
C647 C639 C633 120.04(17)
C646 C639 C633 107.89(13)
C648 C640 C649 119.95(17)
C648 C640 C634 119.97(17)
C649 C640 C634 107.84(13)
C650 C641 C649 119.85(17)
C650 C641 C635 119.93(17)
C649 C641 C635 108.07(13)
C651 C642 C643 120.22(17)
C651 C642 C636 119.94(17)
C643 C642 C636 107.51(13)
C653 C643 C642 119.77(17)
C653 C643 C637 119.96(17)
C642 C643 C637 108.65(13)
C637 C644 C645 119.92(17)
C637 C644 C654 119.89(17)
C645 C644 C654 108.60(13)
C638 C645 C644 120.20(17)
C638 C645 C655 120.14(17)
C644 C645 C655 107.21(13)
C656 C646 C639 120.10(17)
C656 C646 C638 119.91(17)
C639 C646 C638 108.50(13)
C639 C647 C648 120.11(17)
C639 C647 C657 120.12(17)
C648 C647 C657 107.21(13)
C640 C648 C647 119.91(17)
C640 C648 C658 120.03(17)
C647 C648 C658 108.89(13)
C659 C649 C641 120.21(17)
C659 C649 C640 120.09(17)
C641 C649 C640 108.11(13)
C641 C650 C651 119.88(17)
C641 C650 C660 120.02(17)
C651 C650 C660 108.03(13)
C642 C651 C650 120.20(17)
C642 C651 C652 120.01(17)
C650 C651 C652 108.09(13)
C627 C652 C651 119.76(17)
C627 C652 C626 120.19(17)
C651 C652 C626 107.98(13)
C643 C653 C628 119.91(17)
C643 C653 C627 120.00(17)
C628 C653 C627 109.05(13)
C628 C654 C629 120.11(17)
C628 C654 C644 119.96(17)
C629 C654 C644 107.79(13)
C630 C655 C645 119.91(17)
C630 C655 C629 120.05(17)
C645 C655 C629 108.68(13)
C646 C656 C622 120.05(17)
C646 C656 C630 120.10(17)
C622 C656 C630 107.88(13)
C622 C657 C623 120.18(17)
C622 C657 C647 120.05(17)
C623 C657 C647 108.42(13)
C624 C658 C648 119.92(17)
C624 C658 C623 120.00(17)
C648 C658 C623 107.35(13)
C649 C659 C625 119.84(17)
C649 C659 C624 119.91(17)
C625 C659 C624 108.34(13)
C625 C660 C650 120.00(17)
C625 C660 C626 120.11(17)
C650 C660 C626 107.95(13)
C52 C51 C56 120.0
C52 C51 Cl1 120.85(17)
C56 C51 Cl1 119.11(17)
C53 C52 C51 120.0
C53 C52 Cl2 119.26(17)
C51 C52 Cl2 120.74(17)
C52 C53 C54 120.0
C55 C54 C53 120.0
C56 C55 C54 120.0
C55 C56 C51 120.0
C42 C41 C46 120.0
C42 C41 Cl11 120.7(2)
C46 C41 Cl11 119.1(2)
C41 C42 C43 120.0
C41 C42 Cl12 120.6(3)
C43 C42 Cl12 119.2(3)
C42 C43 C44 120.0
C45 C44 C43 120.0
C44 C45 C46 120.0
C45 C46 C41 120.0
C62 C61 C66 120.0
C62 C61 Cl3 120.3(2)
C66 C61 Cl3 119.7(2)
C63 C62 C61 120.0
C63 C62 Cl4 119.1(2)
C61 C62 Cl4 120.9(2)
C62 C63 C64 120.0
C65 C64 C63 120.0
C66 C65 C64 120.0
C65 C66 C61 120.0
C92 C91 C96 120.0
C92 C91 Cl9 120.8(2)
C96 C91 Cl9 119.2(2)
C91 C92 C93 120.0
C91 C92 Cl10 120.5(2)
C93 C92 Cl10 119.3(2)
C94 C93 C92 120.0
C93 C94 C95 120.0
C94 C95 C96 120.0
C95 C96 C91 120.0
C72 C71 C76 120.0
C72 C71 Cl5 120.0(3)
C76 C71 Cl5 120.0(3)
C73 C72 C71 120.0
C73 C72 Cl6 118.9(3)
C71 C72 Cl6 121.1(3)
C74 C73 C72 120.0
C73 C74 C75 120.0
C76 C75 C74 120.0
C75 C76 C71 120.0
C82 C81 C86 120.0
C82 C81 Cl7 121.1(4)
C86 C81 Cl7 118.9(4)
C83 C82 C81 120.0
C83 C82 Cl8 119.4(4)
C81 C82 Cl8 120.6(4)
C82 C83 C84 120.0
C85 C84 C83 120.0
C84 C85 C86 120.0
C85 C86 C81 120.0

loop_
_geom_bond_atom_site_label_1
_geom_bond_atom_site_label_2
_geom_bond_distance
Fe1 N11 1.977(3)
Fe1 N14 1.981(3)
Fe1 N13 1.981(3)
Fe1 N12 1.984(3)
N11 C101 1.364(5)
N11 C104 1.387(5)
N12 C108 1.345(5)
N12 C105 1.392(5)
N13 C112 1.375(5)
N13 C109 1.377(5)
N14 C116 1.364(5)
N14 C113 1.374(5)
C101 C117 1.386(5)
C101 C102 1.428(6)
C102 C103 1.366(6)
C102 C121 1.495(6)
C103 C104 1.427(6)
C103 C122 1.491(6)
C104 C118 1.367(5)
C105 C118 1.369(6)
C105 C106 1.412(5)
C106 C107 1.349(6)
C106 C123 1.519(6)
C107 C108 1.451(5)
C107 C124 1.498(6)
C108 C119 1.377(6)
C109 C119 1.385(5)
C109 C110 1.435(5)
C110 C111 1.348(5)
C110 C125 1.500(5)
C111 C112 1.437(5)
C111 C126 1.501(5)
C112 C120 1.384(5)
C113 C120 1.367(5)
C113 C114 1.449(5)
C114 C115 1.366(5)
C114 C127 1.494(5)
C115 C116 1.437(5)
C115 C128 1.486(5)
C116 C117 1.373(5)
C121 C129 1.527(7)
C122 C130 1.521(6)
C123 C131 1.526(7)
C124 C132 1.510(7)
C125 C133 1.528(6)
C126 C134 1.526(6)
C127 C135 1.533(6)
C128 C136 1.519(6)
Fe2 N21 1.969(3)
Fe2 N23 1.975(3)
Fe2 N24 1.979(3)
Fe2 N22 1.985(3)
N21 C204 1.374(5)
N21 C201 1.383(5)
N22 C213 1.367(5)
N22 C216 1.372(5)
N23 C212 1.378(5)
N23 C209 1.381(5)
N24 C208 1.371(5)
N24 C205 1.377(5)
C201 C217 1.371(6)
C201 C202 1.441(6)
C202 C203 1.349(6)
C202 C221 1.490(6)
C203 C204 1.457(6)
C203 C222 1.487(6)
C204 C218 1.365(6)
C205 C218 1.372(6)
C205 C206 1.442(5)
C206 C207 1.372(5)
C206 C223 1.478(5)
C207 C208 1.424(5)
C207 C224 1.496(5)
C208 C219 1.364(5)
C209 C219 1.380(5)
C209 C210 1.427(5)
C210 C211 1.363(5)
C210 C225 1.499(5)
C211 C212 1.446(5)
C211 C226 1.479(5)
C212 C220 1.370(5)
C213 C220 1.367(6)
C213 C214 1.448(6)
C214 C215 1.348(6)
C214 C227 1.487(6)
C215 C216 1.438(6)
C215 C228 1.504(6)
C216 C217 1.367(6)
C221 C229 1.530(7)
C222 C230 1.524(7)
C223 C231 1.521(6)
C224 C232 1.519(6)
C225 C233 1.531(6)
C226 C234 1.511(6)
C227 C235 1.529(7)
C228 C236 1.534(7)
C301 C302 1.3701(9)
C301 C306 1.4488(10)
C301 C307 1.4489(10)
C302 C308 1.4499(10)
C302 C303 1.4499(10)
C303 C304 1.3696(9)
C303 C309 1.4491(10)
C304 C305 1.4490(10)
C304 C310 1.4496(10)
C305 C306 1.3703(9)
C305 C311 1.4482(10)
C306 C312 1.4488(10)
C307 C314 1.3712(9)
C307 C313 1.4482(10)
C308 C315 1.3698(9)
C308 C316 1.4487(10)
C309 C317 1.3701(9)
C309 C316 1.4483(10)
C310 C318 1.3699(9)
C310 C319 1.4492(10)
C311 C320 1.3706(9)
C311 C319 1.4481(10)
C312 C321 1.3700(9)
C312 C313 1.4482(10)
C313 C323 1.3707(9)
C314 C315 1.4482(10)
C314 C324 1.4489(10)
C315 C325 1.4492(10)
C316 C326 1.3708(9)
C317 C327 1.4486(10)
C317 C318 1.4489(10)
C318 C328 1.4504(10)
C319 C329 1.3703(9)
C320 C321 1.4489(10)
C320 C330 1.4499(10)
C321 C322 1.4500(10)
C322 C357 1.3694(9)
C322 C356 1.4492(10)
C323 C357 1.4495(10)
C323 C358 1.4495(10)
C324 C358 1.3697(9)
C324 C359 1.4494(10)
C325 C360 1.3688(9)
C325 C359 1.4491(10)
C326 C352 1.4492(10)
C326 C360 1.4500(10)
C327 C352 1.3701(9)
C327 C353 1.4485(10)
C328 C354 1.3695(9)
C328 C353 1.4485(10)
C329 C354 1.4483(10)
C329 C355 1.4491(10)
C330 C355 1.3696(9)
C330 C356 1.4495(10)
C331 C332 1.3689(9)
C331 C337 1.4496(10)
C331 C336 1.4507(10)
C332 C333 1.4504(10)
C332 C338 1.4504(10)
C333 C334 1.3700(9)
C333 C339 1.4489(10)
C334 C335 1.4486(10)
C334 C340 1.4499(10)
C335 C336 1.3694(9)
C335 C341 1.4487(10)
C336 C342 1.4493(10)
C337 C344 1.3706(9)
C337 C343 1.4487(10)
C338 C345 1.3700(9)
C338 C346 1.4494(10)
C339 C347 1.3701(9)
C339 C346 1.4488(10)
C340 C348 1.3704(9)
C340 C349 1.4485(10)
C341 C350 1.3707(9)
C341 C349 1.4481(10)
C342 C351 1.3703(9)
C342 C343 1.4481(10)
C343 C353 1.3710(9)
C344 C345 1.4484(10)
C344 C354 1.4499(10)
C345 C355 1.4492(10)
C346 C356 1.3703(9)
C347 C348 1.4486(10)
C347 C357 1.4493(10)
C348 C358 1.4496(10)
C349 C359 1.3702(9)
C350 C351 1.4476(10)
C350 C360 1.4496(10)
C351 C352 1.4490(10)
C501 C502 1.3705(15)
C501 C506 1.4488(15)
C501 C507 1.4490(15)
C502 C508 1.4501(15)
C502 C503 1.4502(15)
C503 C504 1.3688(15)
C503 C509 1.4492(15)
C504 C505 1.4488(15)
C504 C510 1.4496(15)
C505 C506 1.3699(15)
C505 C511 1.4477(15)
C506 C512 1.4487(15)
C507 C514 1.3712(15)
C507 C513 1.4483(15)
C508 C515 1.3693(15)
C508 C516 1.4487(15)
C509 C517 1.3701(15)
C509 C516 1.4479(15)
C510 C518 1.3702(15)
C510 C519 1.4495(15)
C511 C520 1.3711(15)
C511 C519 1.4481(15)
C512 C521 1.3701(15)
C512 C513 1.4482(15)
C513 C523 1.3706(15)
C514 C515 1.4480(15)
C514 C524 1.4486(15)
C515 C525 1.4489(15)
C516 C526 1.3711(15)
C517 C527 1.4487(15)
C517 C518 1.4491(15)
C518 C528 1.4509(15)
C519 C529 1.3700(15)
C520 C521 1.4488(15)
C520 C530 1.4502(15)
C521 C522 1.4504(15)
C522 C557 1.3690(15)
C522 C556 1.4489(15)
C523 C557 1.4490(15)
C523 C558 1.4497(15)
C524 C558 1.3698(15)
C524 C559 1.4493(15)
C525 C560 1.3682(15)
C525 C559 1.4489(15)
C526 C552 1.4491(15)
C526 C560 1.4506(15)
C527 C552 1.3701(15)
C527 C553 1.4484(15)
C528 C554 1.3689(15)
C528 C553 1.4481(15)
C529 C554 1.4480(15)
C529 C555 1.4491(15)
C530 C555 1.3695(15)
C530 C556 1.4497(15)
C531 C532 1.3688(15)
C531 C537 1.4493(15)
C531 C536 1.4515(15)
C532 C538 1.4504(15)
C532 C533 1.4506(15)
C533 C534 1.3701(15)
C533 C539 1.4492(15)
C534 C535 1.4487(15)
C534 C540 1.4502(15)
C535 C536 1.3689(15)
C535 C541 1.4486(15)
C536 C542 1.4495(15)
C537 C544 1.3705(15)
C537 C543 1.4485(15)
C538 C545 1.3700(15)
C538 C546 1.4492(15)
C539 C547 1.3699(15)
C539 C546 1.4491(15)
C540 C548 1.3706(15)
C540 C549 1.4484(15)
C541 C550 1.3708(15)
C541 C549 1.4479(15)
C542 C551 1.3704(15)
C542 C543 1.4476(15)
C543 C553 1.3714(15)
C544 C545 1.4482(15)
C544 C554 1.4504(15)
C545 C555 1.4490(15)
C546 C556 1.3705(15)
C547 C548 1.4486(15)
C547 C557 1.4495(15)
C548 C558 1.4497(15)
C549 C559 1.3701(15)
C550 C551 1.4468(15)
C550 C560 1.4497(15)
C551 C552 1.4492(15)
C401 C402 1.3709(15)
C401 C406 1.4487(15)
C401 C407 1.4491(15)
C402 C403 1.4506(15)
C402 C408 1.4507(15)
C403 C404 1.3684(15)
C403 C409 1.4488(15)
C404 C405 1.4489(15)
C404 C410 1.4497(15)
C405 C406 1.3696(14)
C405 C411 1.4475(15)
C406 C412 1.4485(15)
C407 C414 1.3713(15)
C407 C413 1.4483(15)
C408 C415 1.3690(15)
C408 C416 1.4485(15)
C409 C417 1.3702(15)
C409 C416 1.4474(15)
C410 C418 1.3701(15)
C410 C419 1.4499(15)
C411 C420 1.3717(14)
C411 C419 1.4479(15)
C412 C421 1.3699(15)
C412 C413 1.4485(15)
C413 C423 1.3701(15)
C414 C415 1.4473(15)
C414 C424 1.4481(15)
C415 C425 1.4495(15)
C416 C426 1.3708(15)
C417 C427 1.4486(15)
C417 C418 1.4487(15)
C418 C428 1.4510(15)
C419 C429 1.3705(15)
C420 C421 1.4484(15)
C420 C430 1.4502(15)
C421 C422 1.4506(15)
C422 C457 1.3686(15)
C422 C456 1.4488(15)
C423 C457 1.4484(15)
C423 C458 1.4502(15)
C424 C458 1.3695(15)
C424 C459 1.4491(15)
C425 C460 1.3682(15)
C425 C459 1.4490(15)
C426 C452 1.4494(15)
C426 C460 1.4503(15)
C427 C452 1.3698(15)
C427 C453 1.4485(15)
C428 C454 1.3683(15)
C428 C453 1.4479(15)
C429 C454 1.4480(15)
C429 C455 1.4495(15)
C430 C455 1.3695(15)
C430 C456 1.4499(15)
C431 C432 1.3688(15)
C431 C437 1.4495(15)
C431 C436 1.4522(15)
C432 C438 1.4505(15)
C432 C433 1.4508(15)
C433 C434 1.3703(15)
C433 C439 1.4494(15)
C434 C435 1.4491(15)
C434 C440 1.4509(15)
C435 C436 1.3689(15)
C435 C441 1.4484(15)
C436 C442 1.4493(15)
C437 C444 1.3701(15)
C437 C443 1.4484(15)
C438 C445 1.3704(15)
C438 C446 1.4491(15)
C439 C447 1.3699(15)
C439 C446 1.4492(15)
C440 C448 1.3705(15)
C440 C449 1.4482(15)
C441 C450 1.3705(15)
C441 C449 1.4470(15)
C442 C451 1.3704(14)
C442 C443 1.4472(15)
C443 C453 1.3716(15)
C444 C445 1.4476(15)
C444 C454 1.4512(15)
C445 C455 1.4489(15)
C446 C456 1.3706(15)
C447 C448 1.4479(15)
C447 C457 1.4492(15)
C448 C458 1.4503(15)
C449 C459 1.3696(15)
C450 C451 1.4462(15)
C450 C460 1.4495(15)
C451 C452 1.4492(15)
C601 C602 1.3704(15)
C601 C606 1.4486(15)
C601 C607 1.4491(15)
C602 C608 1.4501(15)
C602 C603 1.4505(15)
C603 C604 1.3688(15)
C603 C609 1.4492(15)
C604 C605 1.4488(15)
C604 C610 1.4496(15)
C605 C606 1.3698(15)
C605 C611 1.4477(15)
C606 C612 1.4487(15)
C607 C614 1.3710(15)
C607 C613 1.4482(15)
C608 C615 1.3693(15)
C608 C616 1.4484(15)
C609 C617 1.3700(15)
C609 C616 1.4477(15)
C610 C618 1.3701(15)
C610 C619 1.4494(15)
C611 C620 1.3711(15)
C611 C619 1.4478(15)
C612 C621 1.3704(15)
C612 C613 1.4482(15)
C613 C623 1.3707(15)
C614 C615 1.4477(15)
C614 C624 1.4485(15)
C615 C625 1.4491(15)
C616 C626 1.3713(15)
C617 C627 1.4485(15)
C617 C618 1.4488(15)
C618 C628 1.4510(15)
C619 C629 1.3703(15)
C620 C621 1.4487(15)
C620 C630 1.4501(15)
C621 C622 1.4504(15)
C622 C657 1.3689(15)
C622 C656 1.4488(15)
C623 C657 1.4489(15)
C623 C658 1.4497(15)
C624 C658 1.3699(15)
C624 C659 1.4493(15)
C625 C660 1.3681(15)
C625 C659 1.4493(15)
C626 C652 1.4492(15)
C626 C660 1.4508(15)
C627 C652 1.3701(15)
C627 C653 1.4483(15)
C628 C654 1.3687(15)
C628 C653 1.4481(15)
C629 C654 1.4481(15)
C629 C655 1.4493(15)
C630 C655 1.3694(15)
C630 C656 1.4497(15)
C631 C632 1.3687(15)
C631 C637 1.4497(15)
C631 C636 1.4515(15)
C632 C638 1.4503(15)
C632 C633 1.4505(15)
C633 C634 1.3699(15)
C633 C639 1.4491(15)
C634 C635 1.4490(15)
C634 C640 1.4505(15)
C635 C636 1.3690(15)
C635 C641 1.4484(15)
C636 C642 1.4496(15)
C637 C644 1.3705(15)
C637 C643 1.4485(15)
C638 C645 1.3699(15)
C638 C646 1.4491(15)
C639 C647 1.3700(15)
C639 C646 1.4488(15)
C640 C648 1.3704(15)
C640 C649 1.4485(15)
C641 C650 1.3709(15)
C641 C649 1.4475(15)
C642 C651 1.3704(15)
C642 C643 1.4476(15)
C643 C653 1.3716(15)
C644 C645 1.4480(15)
C644 C654 1.4504(15)
C645 C655 1.4491(15)
C646 C656 1.3702(15)
C647 C648 1.4485(15)
C647 C657 1.4493(15)
C648 C658 1.4497(15)
C649 C659 1.3700(15)
C650 C651 1.4469(15)
C650 C660 1.4496(15)
C651 C652 1.4491(15)
Cl1 C51 1.707(2)
Cl2 C52 1.709(3)
C51 C52 1.3900
C51 C56 1.3900
C52 C53 1.3900
C53 C54 1.3900
C54 C55 1.3900
C55 C56 1.3900
Cl11 C41 1.707(3)
Cl12 C42 1.710(3)
C41 C42 1.3900
C41 C46 1.3900
C42 C43 1.3900
C43 C44 1.3900
C44 C45 1.3900
C45 C46 1.3900
Cl3 C61 1.728(3)
Cl4 C62 1.715(3)
C61 C62 1.3900
C61 C66 1.3900
C62 C63 1.3900
C63 C64 1.3900
C64 C65 1.3900
C65 C66 1.3900
Cl9 C91 1.707(3)
Cl10 C92 1.709(3)
C91 C92 1.3900
C91 C96 1.3900
C92 C93 1.3900
C93 C94 1.3900
C94 C95 1.3900
C95 C96 1.3900
Cl5 C71 1.712(4)
Cl6 C72 1.698(5)
C71 C72 1.3900
C71 C76 1.3900
C72 C73 1.3900
C73 C74 1.3900
C74 C75 1.3900
C75 C76 1.3900
Cl7 C81 1.693(5)
Cl8 C82 1.710(6)
C81 C82 1.3900
C81 C86 1.3900
C82 C83 1.3900
C83 C84 1.3900
C84 C85 1.3900
C85 C86 1.3900
